data_4120348
loop_
_publ_author_name
'Eugene L. Kolychev'
'Sabrina Kronig'
'Kai Brandhorst'
'Matthias Freytag'
'Peter G. Jones'
'Matthias Tamm'

_publ_contact_author
;
        Peter G. Jones (for X-ray details)
        Institut f\"ur Anorganische und Analytische Chemie
        Technische Universit\"at Braunschweig
        Postfach 3329
        38023 Braunschweig
        Germany
;
_publ_contact_author_email p.jones@tu-bs.de
_publ_contact_author_fax '049 531 391-5387'
_publ_contact_author_phone '049 531 391-5382'
_publ_section_title
;
 Iridium(I) Complexes with Anionic N-Heterocyclic Carbene Ligands as
 Catalysts for the Hydrogenation of Alkenes in Nonpolar Media
;
_journal_name_full 'Journal of the American Chemical Society'
_journal_page_first 12448
_journal_page_last 12459
_journal_paper_doi 10.1021/ja406529c
_journal_volume 135
_journal_year 2013
_chemical_formula_sum 'C65.5 H63 B F15 Ir N2 O0.5'
_chemical_formula_weight 1374.19
_chemical_name_systematic
; 
 ? 
;
_space_group_IT_number 2
_symmetry_cell_setting triclinic
_symmetry_space_group_name_Hall '-P 1'
_symmetry_space_group_name_H-M 'P -1'
_atom_sites_solution_hydrogens geom
_atom_sites_solution_primary direct
_atom_sites_solution_secondary difmap
_audit_creation_method SHELXL-97
_cell_angle_alpha 64.391(2)
_cell_angle_beta 88.146(2)
_cell_angle_gamma 78.446(2)
_cell_formula_units_Z 4
_cell_length_a 11.2463(4)
_cell_length_b 23.0795(6)
_cell_length_c 25.3189(6)
_cell_measurement_reflns_used 72573
_cell_measurement_temperature 100(2)
_cell_measurement_theta_max 75.8973
_cell_measurement_theta_min 3.4804
_cell_volume 5795.1(3)
_computing_cell_refinement
; 
CrysAlisPro, Oxford Diffraction Ltd., 
Version 1.171.35.15 (release 03-08-2011 CrysAlis171 .NET) 
(compiled Aug  3 2011,13:03:54) 
;
_computing_data_collection
; 
CrysAlisPro, Oxford Diffraction Ltd., 
Version 1.171.35.15 (release 03-08-2011 CrysAlis171 .NET) 
(compiled Aug  3 2011,13:03:54) 
;
_computing_data_reduction
; 
CrysAlisPro, Oxford Diffraction Ltd., 
Version 1.171.35.15 (release 03-08-2011 CrysAlis171 .NET) 
(compiled Aug  3 2011,13:03:54) 
;
_computing_molecular_graphics 'BRUKER XP'
_computing_publication_material SHELXL-97
_computing_structure_refinement 'SHELXL-97 (Sheldrick, 1997)'
_computing_structure_solution 'SHELXS-97 (Sheldrick, 1990)'
_diffrn_ambient_temperature 100(2)
_diffrn_detector_area_resol_mean 10.3543
_diffrn_measured_fraction_theta_full 0.999
_diffrn_measured_fraction_theta_max 0.999
_diffrn_measurement_device_type 'Oxford Diffraction Xcalibur, Atlas, Nova'
_diffrn_measurement_method '\w scans'
_diffrn_radiation_monochromator mirror
_diffrn_radiation_source 'Nova (Cu) x-ray Source'
_diffrn_radiation_type 'Cu K\a'
_diffrn_radiation_wavelength 1.54184
_diffrn_reflns_av_R_equivalents 0.0291
_diffrn_reflns_av_sigmaI/netI 0.0173
_diffrn_reflns_limit_h_max 13
_diffrn_reflns_limit_h_min -14
_diffrn_reflns_limit_k_max 28
_diffrn_reflns_limit_k_min -28
_diffrn_reflns_limit_l_max 31
_diffrn_reflns_limit_l_min -31
_diffrn_reflns_number 122496
_diffrn_reflns_theta_full 74.50
_diffrn_reflns_theta_max 74.50
_diffrn_reflns_theta_min 3.48
_exptl_absorpt_coefficient_mu 5.269
_exptl_absorpt_correction_T_max 1.00000
_exptl_absorpt_correction_T_min 0.70833
_exptl_absorpt_correction_type multi-scan
_exptl_absorpt_process_details
; 
CrysAlisPro, Oxford Diffraction Ltd., 
Version 1.171.35.15 (release 03-08-2011
;
_exptl_crystal_colour orange
_exptl_crystal_density_diffrn 1.575
_exptl_crystal_description prism
_exptl_crystal_F_000 2764
_exptl_crystal_size_max 0.09
_exptl_crystal_size_mid 0.07
_exptl_crystal_size_min 0.05
_refine_diff_density_max 4.039
_refine_diff_density_min -2.085
_refine_diff_density_rms 0.081
_refine_ls_extinction_method none
_refine_ls_goodness_of_fit_ref 1.030
_refine_ls_hydrogen_treatment mixed
_refine_ls_matrix_type fullcycle
_refine_ls_number_parameters 1537
_refine_ls_number_reflns 23659
_refine_ls_number_restraints 0
_refine_ls_restrained_S_all 1.030
_refine_ls_R_factor_all 0.0341
_refine_ls_R_factor_gt 0.0322
_refine_ls_shift/su_max 0.025
_refine_ls_shift/su_mean 0.001
_refine_ls_structure_factor_coef Fsqd
_refine_ls_weighting_details 'calc w=1/[\s^2^(Fo^2^)+(0.0416P)^2^+9.0555P] where P=(Fo^2^+2Fc^2^)/3'
_refine_ls_weighting_scheme calc
_refine_ls_wR_factor_gt 0.0793
_refine_ls_wR_factor_ref 0.0808
_reflns_number_gt 22113
_reflns_number_total 23659
_reflns_threshold_expression >2sigma(I)
_cod_data_source_file ja406529c_si_002_03.cif
_cod_data_source_block evg01
_cod_original_formula_sum 'C65.50 H63 B F15 Ir N2 O0.50'
_cod_database_code 4120348

loop_
_symmetry_equiv_pos_as_xyz
'x, y, z'
'-x, -y, -z'

loop_
_atom_site_label
_atom_site_type_symbol
_atom_site_fract_x
_atom_site_fract_y
_atom_site_fract_z
_atom_site_U_iso_or_equiv
_atom_site_adp_type
_atom_site_occupancy
_atom_site_symmetry_multiplicity
_atom_site_calc_flag
_atom_site_refinement_flags
Ir Ir 0.179161(10) 0.791049(5) 0.273283(5) 0.02342(3) Uani 1 1 d .
B B 0.4986(2) 0.56120(14) 0.29893(12) 0.0192(5) Uani 1 1 d .
N1 N 0.33431(18) 0.67828(10) 0.28368(8) 0.0176(4) Uani 1 1 d .
N2 N 0.25244(18) 0.70605(10) 0.19872(9) 0.0186(4) Uani 1 1 d .
F1 F 0.44080(14) 0.56886(7) 0.40795(6) 0.0254(3) Uani 1 1 d .
F2 F 0.58846(17) 0.56789(9) 0.48811(7) 0.0371(4) Uani 1 1 d .
F3 F 0.83297(18) 0.55761(9) 0.47333(8) 0.0405(4) Uani 1 1 d .
F4 F 0.92269(15) 0.54394(9) 0.37681(8) 0.0385(4) Uani 1 1 d .
F5 F 0.77961(14) 0.54596(8) 0.29658(7) 0.0302(3) Uani 1 1 d .
F6 F 0.62752(14) 0.42845(8) 0.37329(7) 0.0294(3) Uani 1 1 d .
F7 F 0.53553(16) 0.32834(8) 0.44975(7) 0.0344(4) Uani 1 1 d .
F8 F 0.29125(17) 0.34081(8) 0.46068(8) 0.0363(4) Uani 1 1 d .
F9 F 0.13986(15) 0.45325(9) 0.38550(9) 0.0376(4) Uani 1 1 d .
F10 F 0.22655(14) 0.55225(7) 0.30833(7) 0.0289(3) Uani 1 1 d .
F11 F 0.53051(15) 0.44787(8) 0.26154(7) 0.0305(3) Uani 1 1 d .
F12 F 0.63656(19) 0.44625(10) 0.16795(9) 0.0445(5) Uani 1 1 d .
F13 F 0.7331(2) 0.54912(11) 0.09286(8) 0.0491(5) Uani 1 1 d .
F14 F 0.71948(16) 0.65555(9) 0.11521(7) 0.0370(4) Uani 1 1 d .
F15 F 0.61786(15) 0.65784(8) 0.21090(7) 0.0281(3) Uani 1 1 d .
C1 C 0.2483(2) 0.72426(12) 0.24249(11) 0.0188(5) Uani 1 1 d .
C2 C 0.3958(2) 0.62964(12) 0.26718(10) 0.0180(4) Uani 1 1 d .
C3 C 0.3415(2) 0.64931(12) 0.21301(11) 0.0199(5) Uani 1 1 d .
H3 H 0.3616 0.6274 0.1886 0.024 Uiso 1 1 calc R
C4 C 0.3372(2) 0.69589(12) 0.33245(11) 0.0194(5) Uani 1 1 d .
C5 C 0.2389(2) 0.68670(12) 0.37000(11) 0.0218(5) Uani 1 1 d .
C6 C 0.2438(3) 0.70439(13) 0.41662(11) 0.0255(5) Uani 1 1 d .
H6 H 0.1787 0.7002 0.4420 0.031 Uiso 1 1 calc R
C7 C 0.3408(3) 0.72748(14) 0.42599(12) 0.0275(5) Uani 1 1 d .
H7 H 0.3430 0.7378 0.4584 0.033 Uiso 1 1 calc R
C8 C 0.4359(3) 0.73585(13) 0.38837(12) 0.0265(5) Uani 1 1 d .
H8 H 0.5024 0.7515 0.3960 0.032 Uiso 1 1 calc R
C9 C 0.4361(2) 0.72205(12) 0.34025(11) 0.0219(5) Uani 1 1 d .
C10 C 0.1426(2) 0.64801(13) 0.37023(11) 0.0237(5) Uani 1 1 d .
H10 H 0.1543 0.6369 0.3361 0.028 Uiso 1 1 calc R
C11 C 0.0126(3) 0.68721(15) 0.36431(13) 0.0308(6) Uani 1 1 d .
H11A H 0.0003 0.7002 0.3965 0.046 Uiso 1 1 calc R
H11B H -0.0452 0.6599 0.3660 0.046 Uiso 1 1 calc R
H11C H -0.0004 0.7265 0.3267 0.046 Uiso 1 1 calc R
C12 C 0.1600(3) 0.58362(14) 0.42647(12) 0.0285(6) Uani 1 1 d .
H12A H 0.2442 0.5595 0.4310 0.043 Uiso 1 1 calc R
H12B H 0.1047 0.5569 0.4241 0.043 Uiso 1 1 calc R
H12C H 0.1424 0.5933 0.4603 0.043 Uiso 1 1 calc R
C13 C 0.5357(3) 0.73555(13) 0.29669(12) 0.0266(5) Uani 1 1 d .
H13 H 0.5490 0.7008 0.2823 0.032 Uiso 1 1 calc R
C14 C 0.4972(3) 0.80197(16) 0.24343(13) 0.0369(7) Uani 1 1 d .
H14A H 0.4896 0.8373 0.2558 0.055 Uiso 1 1 calc R
H14B H 0.4188 0.8042 0.2261 0.055 Uiso 1 1 calc R
H14C H 0.5586 0.8070 0.2143 0.055 Uiso 1 1 calc R
C15 C 0.6569(3) 0.73275(15) 0.32426(14) 0.0345(6) Uani 1 1 d .
H15A H 0.7199 0.7358 0.2961 0.052 Uiso 1 1 calc R
H15B H 0.6796 0.6912 0.3596 0.052 Uiso 1 1 calc R
H15C H 0.6489 0.7694 0.3348 0.052 Uiso 1 1 calc R
C16 C 0.1765(2) 0.73732(12) 0.14502(11) 0.0207(5) Uani 1 1 d .
C17 C 0.0659(2) 0.71828(13) 0.14523(12) 0.0242(5) Uani 1 1 d .
C18 C -0.0027(3) 0.74635(14) 0.09207(12) 0.0299(6) Uani 1 1 d .
H18 H -0.0786 0.7349 0.0905 0.036 Uiso 1 1 calc R
C19 C 0.0386(3) 0.79097(15) 0.04123(12) 0.0315(6) Uani 1 1 d .
H19 H -0.0095 0.8097 0.0054 0.038 Uiso 1 1 calc R
C20 C 0.1488(3) 0.80825(14) 0.04246(12) 0.0291(6) Uani 1 1 d .
H20 H 0.1758 0.8386 0.0074 0.035 Uiso 1 1 calc R
C21 C 0.2210(2) 0.78165(12) 0.09455(11) 0.0223(5) Uani 1 1 d .
C22 C 0.0224(3) 0.66730(14) 0.19991(12) 0.0289(6) Uani 1 1 d .
H22 H 0.0821 0.6551 0.2333 0.035 Uiso 1 1 calc R
C23 C -0.1017(3) 0.69418(16) 0.21569(14) 0.0367(7) Uani 1 1 d .
H23A H -0.0979 0.7332 0.2213 0.055 Uiso 1 1 calc R
H23B H -0.1245 0.6606 0.2520 0.055 Uiso 1 1 calc R
H23C H -0.1624 0.7059 0.1839 0.055 Uiso 1 1 calc R
C24 C 0.0206(3) 0.60528(15) 0.19259(16) 0.0404(7) Uani 1 1 d .
H24A H -0.0386 0.6157 0.1606 0.061 Uiso 1 1 calc R
H24B H -0.0024 0.5721 0.2291 0.061 Uiso 1 1 calc R
H24C H 0.1016 0.5882 0.1834 0.061 Uiso 1 1 calc R
C25 C 0.3457(3) 0.79808(13) 0.09486(12) 0.0265(5) Uani 1 1 d .
H25 H 0.3746 0.7823 0.1367 0.032 Uiso 1 1 calc R
C26 C 0.3432(3) 0.87131(15) 0.06342(14) 0.0369(7) Uani 1 1 d .
H26A H 0.3235 0.8871 0.0214 0.055 Uiso 1 1 calc R
H26B H 0.4231 0.8794 0.0691 0.055 Uiso 1 1 calc R
H26C H 0.2814 0.8946 0.0795 0.055 Uiso 1 1 calc R
C27 C 0.4358(3) 0.76122(17) 0.06772(17) 0.0424(8) Uani 1 1 d .
H27A H 0.4397 0.7139 0.0896 0.064 Uiso 1 1 calc R
H27B H 0.5166 0.7705 0.0694 0.064 Uiso 1 1 calc R
H27C H 0.4090 0.7756 0.0267 0.064 Uiso 1 1 calc R
C28 C 0.5983(2) 0.56256(12) 0.34508(11) 0.0212(5) Uani 1 1 d .
C29 C 0.5590(2) 0.56534(12) 0.39700(11) 0.0233(5) Uani 1 1 d .
C30 C 0.6350(3) 0.56326(13) 0.44016(12) 0.0279(6) Uani 1 1 d .
C31 C 0.7576(3) 0.55730(14) 0.43338(12) 0.0299(6) Uani 1 1 d .
C32 C 0.8028(2) 0.55179(13) 0.38398(13) 0.0280(6) Uani 1 1 d .
C33 C 0.7237(2) 0.55426(13) 0.34181(12) 0.0248(5) Uani 1 1 d .
C34 C 0.4336(2) 0.49832(12) 0.33874(11) 0.0210(5) Uani 1 1 d .
C35 C 0.5050(2) 0.43796(13) 0.37577(11) 0.0232(5) Uani 1 1 d .
C36 C 0.4599(3) 0.38514(13) 0.41555(11) 0.0253(5) Uani 1 1 d .
C37 C 0.3365(3) 0.39077(13) 0.42008(12) 0.0268(5) Uani 1 1 d .
C38 C 0.2606(2) 0.44736(13) 0.38339(13) 0.0264(5) Uani 1 1 d .
C39 C 0.3101(2) 0.49918(13) 0.34350(11) 0.0227(5) Uani 1 1 d .
C40 C 0.5665(2) 0.55346(12) 0.24221(11) 0.0208(5) Uani 1 1 d .
C41 C 0.5760(2) 0.50121(13) 0.22794(12) 0.0246(5) Uani 1 1 d .
C42 C 0.6317(3) 0.49883(15) 0.17861(13) 0.0308(6) Uani 1 1 d .
C43 C 0.6796(3) 0.55050(16) 0.14067(13) 0.0336(6) Uani 1 1 d .
C44 C 0.6722(3) 0.60427(14) 0.15207(12) 0.0287(6) Uani 1 1 d .
C45 C 0.6178(2) 0.60445(13) 0.20181(11) 0.0234(5) Uani 1 1 d .
C46 C 0.0391(3) 0.84657(14) 0.20788(14) 0.0322(6) Uani 1 1 d .
H46 H 0.027(3) 0.8187(15) 0.1892(13) 0.023(7) Uiso 1 1 d .
C47 C 0.1436(3) 0.87539(14) 0.19256(13) 0.0333(6) Uani 1 1 d .
H47 H 0.198(4) 0.8628(19) 0.1664(17) 0.047(11) Uiso 1 1 d .
C48 C 0.1527(4) 0.93869(15) 0.19606(16) 0.0447(8) Uani 1 1 d .
H48A H 0.0702 0.9663 0.1904 0.054 Uiso 1 1 calc R
H48B H 0.2014 0.9634 0.1640 0.054 Uiso 1 1 calc R
C49 C 0.2116(3) 0.92527(16) 0.25518(17) 0.0455(8) Uani 1 1 d .
H49A H 0.3006 0.9209 0.2521 0.055 Uiso 1 1 calc R
H49B H 0.1808 0.9633 0.2640 0.055 Uiso 1 1 calc R
C50 C 0.1861(3) 0.86379(15) 0.30520(15) 0.0373(7) Uani 1 1 d .
H50 H 0.242(4) 0.847(2) 0.3346(19) 0.060(13) Uiso 1 1 d .
C51 C 0.0716(3) 0.84774(16) 0.31684(15) 0.0377(7) Uani 1 1 d .
H51 H 0.062(3) 0.8183(19) 0.3545(17) 0.043(10) Uiso 1 1 d .
C52 C -0.0434(3) 0.89111(17) 0.28079(17) 0.0448(8) Uani 1 1 d .
H52A H -0.0348 0.9375 0.2637 0.054 Uiso 1 1 calc R
H52B H -0.1121 0.8867 0.3068 0.054 Uiso 1 1 calc R
C53 C -0.0726(3) 0.87392(17) 0.23121(18) 0.0449(8) Uani 1 1 d .
H53A H -0.1253 0.8413 0.2458 0.054 Uiso 1 1 calc R
H53B H -0.1188 0.9139 0.1986 0.054 Uiso 1 1 calc R
C54 C 0.9912(3) 0.19439(18) 0.51677(13) 0.0363(7) Uani 1 1 d .
C55 C 0.8816(3) 0.21571(19) 0.48259(14) 0.0411(7) Uani 1 1 d .
H55 H 0.8357 0.1847 0.4843 0.049 Uiso 1 1 calc R
C56 C 0.8402(3) 0.2816(2) 0.44651(15) 0.0481(9) Uani 1 1 d .
H56 H 0.7659 0.2953 0.4236 0.058 Uiso 1 1 calc R
C57 C 0.9058(4) 0.3285(2) 0.44317(16) 0.0534(10) Uani 1 1 d .
H57 H 0.8767 0.3738 0.4184 0.064 Uiso 1 1 calc R
C58 C 1.0128(3) 0.3078(2) 0.47644(17) 0.0488(9) Uani 1 1 d .
H58 H 1.0584 0.3390 0.4746 0.059 Uiso 1 1 calc R
C59 C 1.0551(3) 0.24233(19) 0.51241(15) 0.0412(8) Uani 1 1 d .
H59 H 1.1298 0.2292 0.5349 0.049 Uiso 1 1 calc R
C60 C 1.0358(3) 0.12322(19) 0.55488(16) 0.0473(8) Uani 1 1 d .
H60A H 0.9919 0.1102 0.5909 0.071 Uiso 1 1 calc R
H60B H 1.1230 0.1148 0.5648 0.071 Uiso 1 1 calc R
H60C H 1.0218 0.0978 0.5340 0.071 Uiso 1 1 calc R
C61 C 0.6993(3) 0.38071(16) 0.02504(14) 0.0340(6) Uani 1 1 d .
C62 C 0.6407(3) 0.44548(16) -0.00793(15) 0.0397(7) Uani 1 1 d .
H62 H 0.6144 0.4729 0.0112 0.048 Uiso 1 1 calc R
C63 C 0.6199(3) 0.47073(16) -0.06781(16) 0.0409(7) Uani 1 1 d .
H63 H 0.5787 0.5150 -0.0894 0.049 Uiso 1 1 calc R
C64 C 0.6590(3) 0.43186(16) -0.09699(14) 0.0377(7) Uani 1 1 d .
H64 H 0.6452 0.4492 -0.1383 0.045 Uiso 1 1 calc R
C65 C 0.7184(3) 0.36742(16) -0.06446(14) 0.0347(6) Uani 1 1 d .
H65 H 0.7468 0.3404 -0.0837 0.042 Uiso 1 1 calc R
C66 C 0.7367(3) 0.34208(16) -0.00436(14) 0.0331(6) Uani 1 1 d .
H66 H 0.7757 0.2974 0.0173 0.040 Uiso 1 1 calc R
C67 C 0.7220(4) 0.3528(2) 0.09083(16) 0.0495(9) Uani 1 1 d .
H67A H 0.8090 0.3458 0.1004 0.074 Uiso 1 1 calc R
H67B H 0.6957 0.3108 0.1098 0.074 Uiso 1 1 calc R
H67C H 0.6761 0.3836 0.1049 0.074 Uiso 1 1 calc R
C68 C 0.3181(3) 0.11885(16) -0.02555(14) 0.0352(6) Uani 1 1 d .
C69 C 0.2883(3) 0.15820(16) 0.00376(14) 0.0333(6) Uani 1 1 d .
H69 H 0.2591 0.2041 -0.0182 0.040 Uiso 1 1 calc R
C70 C 0.3005(3) 0.13170(16) 0.06429(14) 0.0344(6) Uani 1 1 d .
H70 H 0.2772 0.1593 0.0835 0.041 Uiso 1 1 calc R
C71 C 0.3462(3) 0.06524(16) 0.09715(15) 0.0372(7) Uani 1 1 d .
H71 H 0.3556 0.0470 0.1387 0.045 Uiso 1 1 calc R
C72 C 0.3783(3) 0.02574(17) 0.06808(16) 0.0427(8) Uani 1 1 d .
H72 H 0.4105 -0.0199 0.0900 0.051 Uiso 1 1 calc R
C73 C 0.3636(3) 0.05223(17) 0.00756(16) 0.0420(7) Uani 1 1 d .
H73 H 0.3849 0.0245 -0.0116 0.050 Uiso 1 1 calc R
C74 C 0.3014(4) 0.1480(2) -0.09173(16) 0.0486(9) Uani 1 1 d .
H74A H 0.3564 0.1199 -0.1060 0.073 Uiso 1 1 calc R
H74B H 0.3200 0.1920 -0.1090 0.073 Uiso 1 1 calc R
H74C H 0.2171 0.1509 -0.1031 0.073 Uiso 1 1 calc R
Ir' Ir 0.213767(10) 0.290736(5) 0.270337(5) 0.02301(3) Uani 1 1 d .
B' B 0.5391(2) 0.06237(13) 0.29434(12) 0.0176(5) Uani 1 1 d .
N1' N 0.36966(18) 0.17758(10) 0.28103(8) 0.0169(4) Uani 1 1 d .
N2' N 0.28376(18) 0.20409(10) 0.19711(8) 0.0167(4) Uani 1 1 d .
F1' F 0.49095(13) 0.07205(7) 0.40285(6) 0.0235(3) Uani 1 1 d .
F2' F 0.64526(16) 0.07080(8) 0.48075(7) 0.0320(4) Uani 1 1 d .
F3' F 0.88913(16) 0.05581(9) 0.46443(7) 0.0359(4) Uani 1 1 d .
F4' F 0.97096(14) 0.04337(8) 0.36628(7) 0.0324(4) Uani 1 1 d .
F5' F 0.81970(13) 0.04722(8) 0.28741(7) 0.0252(3) Uani 1 1 d .
F6' F 0.68971(13) -0.06680(7) 0.35687(7) 0.0273(3) Uani 1 1 d .
F7' F 0.62669(16) -0.17381(8) 0.43853(7) 0.0333(4) Uani 1 1 d .
F8' F 0.39069(17) -0.17171(8) 0.46774(7) 0.0340(4) Uani 1 1 d .
F9' F 0.21648(15) -0.06296(9) 0.40469(8) 0.0342(4) Uani 1 1 d .
F10' F 0.27569(13) 0.04330(8) 0.32100(7) 0.0275(3) Uani 1 1 d .
F11' F 0.54231(15) -0.04542(8) 0.25232(7) 0.0306(3) Uani 1 1 d .
F12' F 0.63575(19) -0.04591(10) 0.15612(8) 0.0436(4) Uani 1 1 d .
F13' F 0.7426(2) 0.05334(11) 0.08236(8) 0.0540(6) Uani 1 1 d .
F14' F 0.74978(17) 0.15595(9) 0.10782(7) 0.0400(4) Uani 1 1 d .
F15' F 0.65876(14) 0.15729(7) 0.20566(7) 0.0265(3) Uani 1 1 d .
C1' C 0.2819(2) 0.22281(12) 0.24072(10) 0.0183(4) Uani 1 1 d .
C2' C 0.4307(2) 0.12901(11) 0.26440(10) 0.0172(4) Uani 1 1 d .
C3' C 0.3731(2) 0.14771(12) 0.21099(10) 0.0181(4) Uani 1 1 d .
H3' H 0.3917 0.1254 0.1869 0.022 Uiso 1 1 calc R
C4' C 0.3774(2) 0.19623(11) 0.32885(10) 0.0188(5) Uani 1 1 d .
C5' C 0.2835(2) 0.18630(12) 0.36907(11) 0.0216(5) Uani 1 1 d .
C6' C 0.2942(3) 0.20460(13) 0.41459(11) 0.0258(5) Uani 1 1 d .
H6' H 0.2322 0.2000 0.4416 0.031 Uiso 1 1 calc R
C7' C 0.3920(3) 0.22900(13) 0.42117(11) 0.0268(5) Uani 1 1 d .
H7' H 0.3984 0.2392 0.4534 0.032 Uiso 1 1 calc R
C8' C 0.4821(3) 0.23878(13) 0.38056(12) 0.0254(5) Uani 1 1 d .
H8' H 0.5487 0.2560 0.3855 0.030 Uiso 1 1 calc R
C9' C 0.4765(2) 0.22398(12) 0.33334(11) 0.0210(5) Uani 1 1 d .
C10' C 0.1874(2) 0.14685(13) 0.37135(11) 0.0237(5) Uani 1 1 d .
H10' H 0.1958 0.1362 0.3369 0.028 Uiso 1 1 calc R
C11' C 0.0574(3) 0.18522(15) 0.36805(13) 0.0318(6) Uani 1 1 d .
H11D H 0.0486 0.1985 0.4001 0.048 Uiso 1 1 calc R
H11E H -0.0004 0.1573 0.3716 0.048 Uiso 1 1 calc R
H11F H 0.0409 0.2244 0.3304 0.048 Uiso 1 1 calc R
C12' C 0.2099(3) 0.08203(14) 0.42754(12) 0.0286(6) Uani 1 1 d .
H12D H 0.2934 0.0581 0.4297 0.043 Uiso 1 1 calc R
H12E H 0.1528 0.0553 0.4269 0.043 Uiso 1 1 calc R
H12F H 0.1977 0.0914 0.4618 0.043 Uiso 1 1 calc R
C13' C 0.5707(2) 0.23818(13) 0.28751(12) 0.0254(5) Uani 1 1 d .
H13' H 0.5812 0.2039 0.2726 0.031 Uiso 1 1 calc R
C14' C 0.5269(3) 0.30525(15) 0.23549(13) 0.0336(6) Uani 1 1 d .
H14D H 0.4479 0.3066 0.2193 0.050 Uiso 1 1 calc R
H14E H 0.5860 0.3121 0.2051 0.050 Uiso 1 1 calc R
H14F H 0.5190 0.3399 0.2487 0.050 Uiso 1 1 calc R
C15' C 0.6954(3) 0.23612(15) 0.31193(14) 0.0342(6) Uani 1 1 d .
H15D H 0.6893 0.2724 0.3230 0.051 Uiso 1 1 calc R
H15E H 0.7546 0.2405 0.2819 0.051 Uiso 1 1 calc R
H15F H 0.7220 0.1942 0.3465 0.051 Uiso 1 1 calc R
C16' C 0.2059(2) 0.23547(12) 0.14397(10) 0.0187(5) Uani 1 1 d .
C17' C 0.0958(2) 0.21561(13) 0.14492(11) 0.0226(5) Uani 1 1 d .
C18' C 0.0244(3) 0.24416(14) 0.09228(12) 0.0282(6) Uani 1 1 d .
H18' H -0.0512 0.2321 0.0914 0.034 Uiso 1 1 calc R
C19' C 0.0622(3) 0.28987(15) 0.04134(12) 0.0306(6) Uani 1 1 d .
H19' H 0.0125 0.3087 0.0059 0.037 Uiso 1 1 calc R
C20' C 0.1722(3) 0.30825(14) 0.04185(11) 0.0276(5) Uani 1 1 d .
H20' H 0.1970 0.3397 0.0067 0.033 Uiso 1 1 calc R
C21' C 0.2468(2) 0.28137(12) 0.09312(11) 0.0213(5) Uani 1 1 d .
C22' C 0.0550(2) 0.16398(14) 0.19976(12) 0.0286(6) Uani 1 1 d .
H22' H 0.1178 0.1502 0.2323 0.034 Uiso 1 1 calc R
C23' C -0.0656(3) 0.19098(16) 0.21811(15) 0.0398(7) Uani 1 1 d .
H23D H -0.0581 0.2289 0.2248 0.060 Uiso 1 1 calc R
H23E H -0.0875 0.1569 0.2543 0.060 Uiso 1 1 calc R
H23F H -0.1290 0.2046 0.1870 0.060 Uiso 1 1 calc R
C24' C 0.0468(3) 0.10354(15) 0.19113(17) 0.0451(8) Uani 1 1 d .
H24D H -0.0145 0.1157 0.1595 0.068 Uiso 1 1 calc R
H24E H 0.0237 0.0702 0.2275 0.068 Uiso 1 1 calc R
H24F H 0.1260 0.0857 0.1808 0.068 Uiso 1 1 calc R
C25' C 0.3702(2) 0.29898(13) 0.09255(11) 0.0249(5) Uani 1 1 d .
H25' H 0.3999 0.2841 0.1341 0.030 Uiso 1 1 calc R
C26' C 0.3652(3) 0.37264(15) 0.05977(14) 0.0372(7) Uani 1 1 d .
H26D H 0.3452 0.3874 0.0180 0.056 Uiso 1 1 calc R
H26E H 0.4445 0.3818 0.0647 0.056 Uiso 1 1 calc R
H26F H 0.3028 0.3960 0.0755 0.056 Uiso 1 1 calc R
C27' C 0.4608(3) 0.26225(16) 0.06532(16) 0.0388(7) Uani 1 1 d .
H27D H 0.4672 0.2148 0.0881 0.058 Uiso 1 1 calc R
H27E H 0.5407 0.2730 0.0657 0.058 Uiso 1 1 calc R
H27F H 0.4324 0.2754 0.0248 0.058 Uiso 1 1 calc R
C28' C 0.6433(2) 0.06548(12) 0.33783(11) 0.0195(5) Uani 1 1 d .
C29' C 0.6087(2) 0.06843(12) 0.39011(11) 0.0206(5) Uani 1 1 d .
C30' C 0.6879(3) 0.06581(13) 0.43246(11) 0.0248(5) Uani 1 1 d .
C31' C 0.8105(3) 0.05816(13) 0.42442(12) 0.0268(5) Uani 1 1 d .
C32' C 0.8515(2) 0.05267(13) 0.37442(12) 0.0245(5) Uani 1 1 d .
C33' C 0.7685(2) 0.05641(12) 0.33304(11) 0.0209(5) Uani 1 1 d .
C34' C 0.4876(2) -0.00379(12) 0.33745(11) 0.0195(5) Uani 1 1 d .
C35' C 0.5712(2) -0.06261(13) 0.36886(11) 0.0218(5) Uani 1 1 d .
C36' C 0.5408(3) -0.11873(13) 0.41085(11) 0.0248(5) Uani 1 1 d .
C37' C 0.4211(3) -0.11849(13) 0.42429(11) 0.0247(5) Uani 1 1 d .
C38' C 0.3341(2) -0.06331(14) 0.39306(12) 0.0255(5) Uani 1 1 d .
C39' C 0.3681(2) -0.00803(12) 0.35025(11) 0.0217(5) Uani 1 1 d .
C40' C 0.5982(2) 0.05556(12) 0.23611(11) 0.0197(5) Uani 1 1 d .
C41' C 0.5947(2) 0.00571(13) 0.21976(11) 0.0238(5) Uani 1 1 d .
C42' C 0.6427(3) 0.00401(15) 0.16882(13) 0.0311(6) Uani 1 1 d .
C43' C 0.6955(3) 0.05413(16) 0.13158(12) 0.0340(6) Uani 1 1 d .
C44' C 0.6994(3) 0.10573(15) 0.14460(12) 0.0297(6) Uani 1 1 d .
C45' C 0.6515(2) 0.10538(13) 0.19556(11) 0.0232(5) Uani 1 1 d .
C46' C 0.0630(3) 0.34151(14) 0.20987(13) 0.0283(6) Uani 1 1 d .
H46' H 0.050(3) 0.3131(17) 0.1949(15) 0.032(9) Uiso 1 1 d .
C47' C 0.1622(3) 0.37292(13) 0.18903(12) 0.0259(5) Uani 1 1 d .
H47' H 0.207(3) 0.3613(15) 0.1619(14) 0.026(8) Uiso 1 1 d .
C48' C 0.1686(3) 0.43847(14) 0.18864(14) 0.0360(7) Uani 1 1 d .
H48C H 0.0851 0.4644 0.1850 0.043 Uiso 1 1 calc R
H48D H 0.2116 0.4636 0.1541 0.043 Uiso 1 1 calc R
C49' C 0.2350(3) 0.42902(15) 0.24488(16) 0.0432(8) Uani 1 1 d .
H49C H 0.3225 0.4278 0.2382 0.052 Uiso 1 1 calc R
H49D H 0.2027 0.4673 0.2531 0.052 Uiso 1 1 calc R
C50' C 0.2216(3) 0.36707(15) 0.29780(14) 0.0389(7) Uani 1 1 d .
H50' H 0.291(4) 0.349(2) 0.3257(19) 0.057(12) Uiso 1 1 d .
C51' C 0.1126(4) 0.34767(16) 0.31502(14) 0.0420(8) Uani 1 1 d .
H51' H 0.107(3) 0.3162(19) 0.3517(17) 0.043(10) Uiso 1 1 d .
C52' C -0.0100(3) 0.38712(17) 0.28293(15) 0.0457(8) Uani 1 1 d .
H52C H -0.0073 0.4344 0.2642 0.055 Uiso 1 1 calc R
H52D H -0.0734 0.3807 0.3118 0.055 Uiso 1 1 calc R
C53' C -0.0451(3) 0.36765(17) 0.23612(17) 0.0436(8) Uani 1 1 d .
H53C H -0.0946 0.3337 0.2537 0.052 Uiso 1 1 calc R
H53D H -0.0963 0.4064 0.2044 0.052 Uiso 1 1 calc R

loop_
_atom_site_aniso_label
_atom_site_aniso_U_11
_atom_site_aniso_U_22
_atom_site_aniso_U_33
_atom_site_aniso_U_23
_atom_site_aniso_U_13
_atom_site_aniso_U_12
Ir 0.02748(6) 0.02056(5) 0.02441(5) -0.01313(4) 0.00249(4) -0.00198(4)
B 0.0188(13) 0.0205(13) 0.0213(13) -0.0123(11) 0.0004(10) -0.0029(10)
N1 0.0193(10) 0.0206(10) 0.0157(9) -0.0104(8) 0.0022(7) -0.0044(8)
N2 0.0186(10) 0.0197(10) 0.0181(10) -0.0086(8) 0.0022(8) -0.0044(8)
F1 0.0254(8) 0.0295(8) 0.0237(7) -0.0145(6) 0.0034(6) -0.0047(6)
F2 0.0501(11) 0.0433(10) 0.0239(8) -0.0199(7) -0.0009(7) -0.0097(8)
F3 0.0455(11) 0.0426(10) 0.0360(9) -0.0164(8) -0.0171(8) -0.0132(8)
F4 0.0219(8) 0.0445(10) 0.0521(11) -0.0232(9) -0.0077(7) -0.0067(7)
F5 0.0207(7) 0.0417(9) 0.0341(8) -0.0223(7) 0.0026(6) -0.0056(7)
F6 0.0221(8) 0.0263(8) 0.0386(9) -0.0135(7) -0.0042(6) -0.0027(6)
F7 0.0385(9) 0.0248(8) 0.0338(9) -0.0073(7) -0.0082(7) -0.0044(7)
F8 0.0439(10) 0.0290(8) 0.0384(9) -0.0141(7) 0.0155(8) -0.0159(7)
F9 0.0227(8) 0.0348(9) 0.0609(12) -0.0245(9) 0.0147(8) -0.0112(7)
F10 0.0199(7) 0.0250(8) 0.0410(9) -0.0137(7) 0.0016(6) -0.0040(6)
F11 0.0377(9) 0.0299(8) 0.0356(9) -0.0230(7) 0.0094(7) -0.0126(7)
F12 0.0605(12) 0.0455(11) 0.0458(11) -0.0364(9) 0.0151(9) -0.0131(9)
F13 0.0624(13) 0.0585(12) 0.0358(10) -0.0305(9) 0.0225(9) -0.0123(10)
F14 0.0378(9) 0.0405(10) 0.0304(9) -0.0122(7) 0.0134(7) -0.0129(8)
F15 0.0307(8) 0.0282(8) 0.0315(8) -0.0171(7) 0.0081(6) -0.0104(6)
C1 0.0208(12) 0.0182(11) 0.0220(12) -0.0123(9) 0.0039(9) -0.0058(9)
C2 0.0191(11) 0.0207(11) 0.0183(11) -0.0119(9) 0.0043(9) -0.0056(9)
C3 0.0210(12) 0.0216(12) 0.0208(11) -0.0127(10) 0.0030(9) -0.0048(9)
C4 0.0236(12) 0.0187(11) 0.0200(11) -0.0124(9) 0.0014(9) -0.0036(9)
C5 0.0248(12) 0.0240(12) 0.0201(12) -0.0125(10) 0.0038(9) -0.0061(10)
C6 0.0296(14) 0.0304(14) 0.0211(12) -0.0152(11) 0.0059(10) -0.0072(11)
C7 0.0326(14) 0.0318(14) 0.0242(13) -0.0182(11) 0.0020(11) -0.0062(11)
C8 0.0268(13) 0.0269(13) 0.0321(14) -0.0183(11) -0.0014(11) -0.0060(10)
C9 0.0222(12) 0.0219(12) 0.0249(12) -0.0132(10) 0.0007(10) -0.0046(10)
C10 0.0240(13) 0.0269(13) 0.0246(12) -0.0142(11) 0.0062(10) -0.0090(10)
C11 0.0248(14) 0.0344(15) 0.0356(15) -0.0179(12) 0.0033(11) -0.0055(11)
C12 0.0276(14) 0.0307(14) 0.0284(14) -0.0117(12) 0.0052(11) -0.0119(11)
C13 0.0286(14) 0.0283(13) 0.0319(14) -0.0190(12) 0.0086(11) -0.0121(11)
C14 0.0305(15) 0.0441(17) 0.0329(15) -0.0111(13) 0.0057(12) -0.0146(13)
C15 0.0234(14) 0.0366(16) 0.0447(17) -0.0174(14) 0.0036(12) -0.0098(12)
C16 0.0221(12) 0.0209(12) 0.0203(12) -0.0111(10) 0.0007(9) -0.0018(9)
C17 0.0233(13) 0.0252(13) 0.0262(13) -0.0130(11) 0.0005(10) -0.0051(10)
C18 0.0273(14) 0.0362(15) 0.0279(14) -0.0155(12) -0.0023(11) -0.0061(11)
C19 0.0325(15) 0.0366(15) 0.0238(13) -0.0133(12) -0.0065(11) -0.0022(12)
C20 0.0344(15) 0.0309(14) 0.0183(12) -0.0079(11) 0.0006(10) -0.0052(11)
C21 0.0237(12) 0.0235(12) 0.0203(12) -0.0110(10) 0.0023(9) -0.0032(10)
C22 0.0249(13) 0.0321(14) 0.0295(14) -0.0111(12) 0.0011(11) -0.0108(11)
C23 0.0358(16) 0.0359(16) 0.0423(17) -0.0181(14) 0.0141(13) -0.0150(13)
C24 0.0388(17) 0.0277(15) 0.0513(19) -0.0133(14) 0.0044(14) -0.0087(13)
C25 0.0282(14) 0.0292(14) 0.0220(12) -0.0097(11) 0.0051(10) -0.0096(11)
C26 0.0412(17) 0.0301(15) 0.0380(16) -0.0114(13) 0.0064(13) -0.0129(13)
C27 0.0317(16) 0.0443(18) 0.061(2) -0.0308(17) 0.0200(15) -0.0142(14)
C28 0.0227(12) 0.0189(11) 0.0240(12) -0.0112(10) -0.0010(9) -0.0037(9)
C29 0.0279(13) 0.0210(12) 0.0228(12) -0.0107(10) -0.0017(10) -0.0055(10)
C30 0.0371(15) 0.0268(13) 0.0219(12) -0.0130(11) -0.0030(11) -0.0051(11)
C31 0.0372(15) 0.0260(13) 0.0279(14) -0.0114(11) -0.0113(11) -0.0079(11)
C32 0.0203(13) 0.0271(13) 0.0370(15) -0.0139(12) -0.0053(11) -0.0041(10)
C33 0.0255(13) 0.0228(12) 0.0294(13) -0.0141(11) 0.0002(10) -0.0053(10)
C34 0.0276(13) 0.0214(12) 0.0185(11) -0.0128(10) 0.0010(9) -0.0051(10)
C35 0.0222(12) 0.0258(13) 0.0259(12) -0.0152(11) -0.0011(10) -0.0047(10)
C36 0.0352(14) 0.0202(12) 0.0223(12) -0.0117(10) -0.0058(10) -0.0024(10)
C37 0.0341(15) 0.0271(13) 0.0267(13) -0.0162(11) 0.0104(11) -0.0135(11)
C38 0.0236(13) 0.0281(13) 0.0372(15) -0.0223(12) 0.0057(11) -0.0077(10)
C39 0.0207(12) 0.0252(13) 0.0276(13) -0.0165(11) 0.0013(10) -0.0044(10)
C40 0.0182(11) 0.0237(12) 0.0223(12) -0.0124(10) -0.0010(9) -0.0020(9)
C41 0.0248(13) 0.0274(13) 0.0257(13) -0.0159(11) 0.0015(10) -0.0042(10)
C42 0.0353(15) 0.0341(15) 0.0321(14) -0.0240(13) 0.0036(12) -0.0040(12)
C43 0.0355(16) 0.0438(17) 0.0255(14) -0.0209(13) 0.0079(11) -0.0042(13)
C44 0.0264(13) 0.0338(15) 0.0251(13) -0.0125(11) 0.0048(10) -0.0059(11)
C45 0.0204(12) 0.0274(13) 0.0251(12) -0.0146(11) 0.0015(10) -0.0034(10)
C46 0.0310(15) 0.0243(13) 0.0379(16) -0.0148(12) -0.0064(12) 0.0056(11)
C47 0.0452(17) 0.0191(13) 0.0278(14) -0.0046(11) 0.0031(12) -0.0032(12)
C48 0.057(2) 0.0232(15) 0.051(2) -0.0127(14) 0.0092(16) -0.0110(14)
C49 0.0456(19) 0.0279(15) 0.072(2) -0.0297(16) 0.0021(17) -0.0085(14)
C50 0.0440(18) 0.0304(15) 0.0472(18) -0.0293(14) -0.0049(14) 0.0020(13)
C51 0.0451(18) 0.0329(16) 0.0427(18) -0.0273(14) 0.0139(14) -0.0009(13)
C52 0.0356(17) 0.0425(18) 0.063(2) -0.0336(17) 0.0125(15) 0.0014(14)
C53 0.0285(16) 0.0401(18) 0.068(2) -0.0304(17) -0.0025(15) 0.0055(13)
C54 0.0296(15) 0.0546(19) 0.0291(15) -0.0242(14) 0.0112(12) -0.0057(13)
C55 0.0266(15) 0.066(2) 0.0387(17) -0.0315(17) 0.0102(13) -0.0066(14)
C56 0.0350(17) 0.072(3) 0.0357(17) -0.0279(17) 0.0073(14) 0.0010(17)
C57 0.049(2) 0.065(2) 0.0362(18) -0.0189(17) 0.0211(16) -0.0022(18)
C58 0.044(2) 0.060(2) 0.050(2) -0.0291(18) 0.0284(17) -0.0196(17)
C59 0.0227(14) 0.066(2) 0.0430(17) -0.0320(17) 0.0129(13) -0.0104(14)
C60 0.0403(18) 0.062(2) 0.0431(19) -0.0287(17) 0.0103(15) -0.0069(16)
C61 0.0319(15) 0.0393(16) 0.0349(16) -0.0191(13) 0.0075(12) -0.0097(12)
C62 0.0425(18) 0.0372(17) 0.0454(18) -0.0236(15) 0.0113(14) -0.0092(14)
C63 0.0450(19) 0.0317(16) 0.0455(18) -0.0161(14) 0.0040(14) -0.0090(14)
C64 0.0439(18) 0.0369(16) 0.0329(16) -0.0135(13) 0.0004(13) -0.0131(14)
C65 0.0376(16) 0.0366(16) 0.0377(16) -0.0236(14) 0.0016(13) -0.0068(13)
C66 0.0293(15) 0.0352(15) 0.0376(16) -0.0185(13) 0.0032(12) -0.0067(12)
C67 0.058(2) 0.054(2) 0.0384(18) -0.0247(17) 0.0085(16) -0.0059(17)
C68 0.0311(15) 0.0400(17) 0.0413(17) -0.0249(14) 0.0023(12) -0.0053(12)
C69 0.0293(14) 0.0345(15) 0.0385(16) -0.0192(13) 0.0008(12) -0.0038(12)
C70 0.0330(15) 0.0402(17) 0.0395(16) -0.0260(14) 0.0021(12) -0.0075(13)
C71 0.0380(17) 0.0394(17) 0.0368(16) -0.0172(14) 0.0006(13) -0.0120(13)
C72 0.0442(19) 0.0321(16) 0.051(2) -0.0185(15) -0.0037(15) -0.0048(14)
C73 0.0404(18) 0.0418(18) 0.053(2) -0.0317(16) 0.0005(15) -0.0027(14)
C74 0.053(2) 0.056(2) 0.0429(19) -0.0301(17) 0.0034(16) -0.0035(17)
Ir' 0.02952(6) 0.02078(5) 0.02029(5) -0.01215(4) 0.00230(4) -0.00114(4)
B' 0.0170(12) 0.0196(12) 0.0184(12) -0.0103(10) 0.0025(10) -0.0038(10)
N1' 0.0202(10) 0.0189(10) 0.0151(9) -0.0099(8) 0.0037(7) -0.0059(8)
N2' 0.0170(9) 0.0185(9) 0.0165(9) -0.0089(8) 0.0035(7) -0.0050(7)
F1' 0.0229(7) 0.0287(8) 0.0204(7) -0.0126(6) 0.0053(6) -0.0047(6)
F2' 0.0419(9) 0.0383(9) 0.0196(7) -0.0168(7) 0.0006(7) -0.0065(7)
F3' 0.0366(9) 0.0425(10) 0.0299(8) -0.0146(7) -0.0110(7) -0.0115(8)
F4' 0.0187(7) 0.0398(9) 0.0389(9) -0.0160(8) -0.0019(6) -0.0085(7)
F5' 0.0186(7) 0.0337(8) 0.0265(7) -0.0161(6) 0.0050(6) -0.0061(6)
F6' 0.0188(7) 0.0265(8) 0.0343(8) -0.0117(7) 0.0024(6) -0.0032(6)
F7' 0.0358(9) 0.0236(8) 0.0330(9) -0.0066(7) -0.0009(7) -0.0027(7)
F8' 0.0459(10) 0.0277(8) 0.0307(8) -0.0100(7) 0.0106(7) -0.0200(7)
F9' 0.0245(8) 0.0403(9) 0.0458(10) -0.0221(8) 0.0159(7) -0.0182(7)
F10' 0.0184(7) 0.0281(8) 0.0370(9) -0.0149(7) 0.0065(6) -0.0061(6)
F11' 0.0372(9) 0.0303(8) 0.0349(9) -0.0224(7) 0.0051(7) -0.0109(7)
F12' 0.0526(11) 0.0477(11) 0.0436(10) -0.0366(9) -0.0011(9) 0.0013(9)
F13' 0.0670(14) 0.0666(14) 0.0302(10) -0.0295(10) 0.0189(9) -0.0004(11)
F14' 0.0382(10) 0.0471(10) 0.0266(8) -0.0089(8) 0.0151(7) -0.0102(8)
F15' 0.0282(8) 0.0277(8) 0.0261(7) -0.0119(6) 0.0079(6) -0.0114(6)
C1' 0.0190(11) 0.0189(11) 0.0180(11) -0.0079(9) 0.0026(9) -0.0062(9)
C2' 0.0183(11) 0.0194(11) 0.0176(11) -0.0104(9) 0.0059(9) -0.0071(9)
C3' 0.0192(11) 0.0194(11) 0.0184(11) -0.0102(9) 0.0037(9) -0.0051(9)
C4' 0.0238(12) 0.0175(11) 0.0173(11) -0.0104(9) 0.0026(9) -0.0023(9)
C5' 0.0245(12) 0.0214(12) 0.0195(11) -0.0099(10) 0.0053(9) -0.0041(10)
C6' 0.0325(14) 0.0272(13) 0.0194(12) -0.0124(10) 0.0067(10) -0.0051(11)
C7' 0.0380(15) 0.0251(13) 0.0198(12) -0.0131(10) -0.0006(10) -0.0032(11)
C8' 0.0290(13) 0.0255(13) 0.0258(13) -0.0151(11) -0.0020(10) -0.0049(10)
C9' 0.0233(12) 0.0193(11) 0.0233(12) -0.0120(10) 0.0028(9) -0.0043(9)
C10' 0.0235(13) 0.0280(13) 0.0233(12) -0.0145(11) 0.0099(10) -0.0068(10)
C11' 0.0264(14) 0.0358(15) 0.0326(15) -0.0156(12) 0.0078(11) -0.0045(12)
C12' 0.0303(14) 0.0298(14) 0.0260(13) -0.0108(11) 0.0092(11) -0.0112(11)
C13' 0.0279(13) 0.0276(13) 0.0289(13) -0.0176(11) 0.0078(11) -0.0115(11)
C14' 0.0343(15) 0.0377(16) 0.0290(14) -0.0115(12) 0.0063(12) -0.0158(13)
C15' 0.0246(14) 0.0375(16) 0.0447(17) -0.0193(14) 0.0069(12) -0.0128(12)
C16' 0.0209(12) 0.0203(11) 0.0173(11) -0.0110(9) 0.0015(9) -0.0031(9)
C17' 0.0217(12) 0.0242(12) 0.0234(12) -0.0113(10) 0.0027(10) -0.0061(10)
C18' 0.0233(13) 0.0348(15) 0.0284(14) -0.0153(12) -0.0015(10) -0.0064(11)
C19' 0.0301(14) 0.0357(15) 0.0233(13) -0.0118(12) -0.0044(11) -0.0022(12)
C20' 0.0332(14) 0.0291(14) 0.0176(12) -0.0080(10) 0.0027(10) -0.0052(11)
C21' 0.0233(12) 0.0217(12) 0.0209(12) -0.0112(10) 0.0048(9) -0.0051(10)
C22' 0.0214(13) 0.0339(15) 0.0278(13) -0.0086(11) 0.0014(10) -0.0115(11)
C23' 0.0465(18) 0.0351(16) 0.0466(18) -0.0222(14) 0.0263(15) -0.0210(14)
C24' 0.0454(19) 0.0266(15) 0.060(2) -0.0167(15) 0.0221(16) -0.0095(13)
C25' 0.0274(13) 0.0281(13) 0.0213(12) -0.0108(10) 0.0064(10) -0.0110(11)
C26' 0.0425(17) 0.0301(15) 0.0420(17) -0.0151(13) 0.0160(14) -0.0174(13)
C27' 0.0294(15) 0.0396(17) 0.056(2) -0.0269(15) 0.0161(14) -0.0125(13)
C28' 0.0213(12) 0.0184(11) 0.0195(11) -0.0081(9) 0.0012(9) -0.0061(9)
C29' 0.0201(12) 0.0213(12) 0.0219(12) -0.0106(10) 0.0019(9) -0.0047(9)
C30' 0.0341(14) 0.0229(12) 0.0190(12) -0.0107(10) -0.0003(10) -0.0054(10)
C31' 0.0298(14) 0.0262(13) 0.0241(13) -0.0095(11) -0.0074(10) -0.0074(11)
C32' 0.0210(12) 0.0238(12) 0.0278(13) -0.0093(10) -0.0012(10) -0.0064(10)
C33' 0.0207(12) 0.0222(12) 0.0211(12) -0.0100(10) 0.0023(9) -0.0057(9)
C34' 0.0214(12) 0.0213(12) 0.0205(11) -0.0123(10) 0.0043(9) -0.0073(9)
C35' 0.0227(12) 0.0248(12) 0.0228(12) -0.0135(10) 0.0047(9) -0.0083(10)
C36' 0.0295(14) 0.0219(12) 0.0234(12) -0.0100(10) 0.0009(10) -0.0054(10)
C37' 0.0354(14) 0.0219(12) 0.0226(12) -0.0119(10) 0.0069(10) -0.0136(11)
C38' 0.0227(13) 0.0326(14) 0.0311(13) -0.0201(12) 0.0115(10) -0.0143(11)
C39' 0.0215(12) 0.0226(12) 0.0250(12) -0.0141(10) 0.0029(9) -0.0046(10)
C40' 0.0165(11) 0.0235(12) 0.0201(11) -0.0117(10) -0.0003(9) -0.0006(9)
C41' 0.0215(12) 0.0276(13) 0.0252(13) -0.0152(11) 0.0006(10) -0.0023(10)
C42' 0.0340(15) 0.0349(15) 0.0298(14) -0.0240(12) -0.0025(11) 0.0050(12)
C43' 0.0333(15) 0.0457(17) 0.0207(13) -0.0181(12) 0.0056(11) 0.0046(13)
C44' 0.0247(13) 0.0364(15) 0.0214(13) -0.0091(11) 0.0060(10) -0.0008(11)
C45' 0.0192(12) 0.0291(13) 0.0218(12) -0.0126(10) 0.0034(9) -0.0031(10)
C46' 0.0245(13) 0.0236(13) 0.0338(14) -0.0126(12) -0.0031(11) 0.0028(10)
C47' 0.0353(15) 0.0192(12) 0.0219(12) -0.0085(10) 0.0018(11) -0.0035(10)
C48' 0.0467(18) 0.0251(14) 0.0381(16) -0.0144(12) 0.0056(13) -0.0099(13)
C49' 0.0484(19) 0.0290(15) 0.059(2) -0.0262(15) -0.0107(16) -0.0029(14)
C50' 0.055(2) 0.0285(15) 0.0395(17) -0.0266(14) -0.0121(15) 0.0085(14)
C51' 0.065(2) 0.0322(16) 0.0296(15) -0.0232(14) 0.0080(15) 0.0092(15)
C52' 0.049(2) 0.0388(18) 0.0451(19) -0.0213(15) 0.0179(15) 0.0046(15)
C53' 0.0305(16) 0.0395(18) 0.059(2) -0.0224(16) 0.0114(15) -0.0023(13)

loop_
_atom_type_symbol
_atom_type_description
_atom_type_scat_dispersion_real
_atom_type_scat_dispersion_imag
_atom_type_scat_source
C C 0.0181 0.0091 'International Tables Vol C Tables 4.2.6.8 and 6.1.1.4'
H H 0.0000 0.0000 'International Tables Vol C Tables 4.2.6.8 and 6.1.1.4'
B B 0.0090 0.0039 'International Tables Vol C Tables 4.2.6.8 and 6.1.1.4'
N N 0.0311 0.0180 'International Tables Vol C Tables 4.2.6.8 and 6.1.1.4'
O O 0.0492 0.0322 'International Tables Vol C Tables 4.2.6.8 and 6.1.1.4'
F F 0.0727 0.0534 'International Tables Vol C Tables 4.2.6.8 and 6.1.1.4'
Ir Ir -4.7710 6.5667 'International Tables Vol C Tables 4.2.6.8 and 6.1.1.4'

loop_
_geom_angle_atom_site_label_1
_geom_angle_atom_site_label_2
_geom_angle_atom_site_label_3
_geom_angle
C1 Ir C46 97.49(11)
C1 Ir C47 98.46(11)
C46 Ir C47 39.70(12)
C1 Ir C50 155.65(12)
C46 Ir C50 97.82(12)
C47 Ir C50 81.66(13)
C1 Ir C51 165.79(11)
C46 Ir C51 81.15(13)
C47 Ir C51 89.53(13)
C50 Ir C51 37.12(13)
C1 Ir C4 60.49(9)
C46 Ir C4 156.82(10)
C47 Ir C4 143.04(11)
C50 Ir C4 105.34(11)
C51 Ir C4 118.23(11)
C1 Ir C5 79.29(9)
C46 Ir C5 143.82(11)
C47 Ir C5 175.82(11)
C50 Ir C5 98.91(11)
C51 Ir C5 93.41(11)
C4 Ir C5 32.80(8)
C2 B C28 114.33(19)
C2 B C34 110.9(2)
C28 B C34 105.3(2)
C2 B C40 102.91(19)
C28 B C40 111.1(2)
C34 B C40 112.50(19)
C1 N1 C2 113.22(19)
C1 N1 C4 108.08(19)
C2 N1 C4 138.7(2)
C1 N2 C3 109.6(2)
C1 N2 C16 127.3(2)
C3 N2 C16 123.1(2)
N2 C1 N1 105.0(2)
N2 C1 Ir 148.57(19)
N1 C1 Ir 106.35(16)
C3 C2 N1 102.1(2)
C3 C2 B 122.3(2)
N1 C2 B 135.5(2)
C2 C3 N2 110.2(2)
C5 C4 C9 122.7(2)
C5 C4 N1 117.9(2)
C9 C4 N1 119.4(2)
C5 C4 Ir 78.37(15)
C9 C4 Ir 105.68(16)
N1 C4 Ir 85.05(13)
C6 C5 C4 116.7(2)
C6 C5 C10 117.8(2)
C4 C5 C10 124.5(2)
C6 C5 Ir 109.41(17)
C4 C5 Ir 68.83(14)
C10 C5 Ir 101.75(16)
C7 C6 C5 121.3(2)
C6 C7 C8 120.6(2)
C9 C8 C7 121.8(2)
C8 C9 C4 116.8(2)
C8 C9 C13 121.9(2)
C4 C9 C13 121.3(2)
C12 C10 C11 109.6(2)
C12 C10 C5 110.1(2)
C11 C10 C5 112.7(2)
C9 C13 C15 112.9(2)
C9 C13 C14 111.4(2)
C15 C13 C14 109.4(2)
C17 C16 C21 123.5(2)
C17 C16 N2 118.0(2)
C21 C16 N2 118.3(2)
C18 C17 C16 117.0(2)
C18 C17 C22 120.4(2)
C16 C17 C22 122.6(2)
C17 C18 C19 120.9(3)
C20 C19 C18 120.6(3)
C19 C20 C21 120.9(3)
C20 C21 C16 117.2(2)
C20 C21 C25 120.5(2)
C16 C21 C25 122.3(2)
C17 C22 C23 112.1(2)
C17 C22 C24 110.7(2)
C23 C22 C24 110.8(2)
C26 C25 C21 113.0(2)
C26 C25 C27 110.3(2)
C21 C25 C27 109.7(2)
C33 C28 C29 113.0(2)
C33 C28 B 127.3(2)
C29 C28 B 119.4(2)
F1 C29 C30 116.0(2)
F1 C29 C28 119.6(2)
C30 C29 C28 124.4(3)
F2 C30 C31 120.1(2)
F2 C30 C29 120.2(3)
C31 C30 C29 119.7(3)
F3 C31 C30 121.1(3)
F3 C31 C32 120.2(3)
C30 C31 C32 118.7(2)
F4 C32 C31 120.2(2)
F4 C32 C33 120.0(3)
C31 C32 C33 119.8(3)
F5 C33 C32 114.1(2)
F5 C33 C28 121.6(2)
C32 C33 C28 124.3(3)
C39 C34 C35 112.6(2)
C39 C34 B 127.2(2)
C35 C34 B 120.0(2)
F6 C35 C36 116.1(2)
F6 C35 C34 119.3(2)
C36 C35 C34 124.6(2)
F7 C36 C37 119.7(2)
F7 C36 C35 120.7(3)
C37 C36 C35 119.5(2)
F8 C37 C38 120.5(3)
F8 C37 C36 120.3(3)
C38 C37 C36 119.3(2)
F9 C38 C37 120.4(2)
F9 C38 C39 120.4(2)
C37 C38 C39 119.2(2)
F10 C39 C34 121.2(2)
F10 C39 C38 114.2(2)
C34 C39 C38 124.7(2)
C41 C40 C45 113.2(2)
C41 C40 B 127.1(2)
C45 C40 B 119.7(2)
F11 C41 C40 121.5(2)
F11 C41 C42 114.5(2)
C40 C41 C42 124.0(3)
F12 C42 C43 120.0(3)
F12 C42 C41 120.0(3)
C43 C42 C41 120.0(3)
F13 C43 C42 120.7(3)
F13 C43 C44 120.3(3)
C42 C43 C44 119.0(3)
F14 C44 C43 119.8(2)
F14 C44 C45 120.9(3)
C43 C44 C45 119.3(3)
F15 C45 C44 115.7(2)
F15 C45 C40 119.7(2)
C44 C45 C40 124.6(2)
C47 C46 C53 123.9(3)
C47 C46 Ir 70.48(17)
C53 C46 Ir 112.3(2)
C46 C47 C48 123.4(3)
C46 C47 Ir 69.82(16)
C48 C47 Ir 114.3(2)
C47 C48 C49 112.0(3)
C50 C49 C48 112.8(3)
C51 C50 C49 125.1(3)
C51 C50 Ir 73.32(17)
C49 C50 Ir 109.2(2)
C50 C51 C52 123.5(3)
C50 C51 Ir 69.57(16)
C52 C51 Ir 111.7(2)
C51 C52 C53 112.5(3)
C46 C53 C52 113.4(3)
C59 C54 C55 117.3(3)
C59 C54 C60 122.8(3)
C55 C54 C60 119.8(3)
C56 C55 C54 120.3(3)
C55 C56 C57 121.2(4)
C58 C57 C56 118.6(4)
C57 C58 C59 120.8(4)
C58 C59 C54 121.8(3)
C62 C61 C66 117.8(3)
C62 C61 C67 121.4(3)
C66 C61 C67 120.8(3)
C63 C62 C61 121.3(3)
C62 C63 C64 120.5(3)
C65 C64 C63 118.5(3)
C66 C65 C64 120.6(3)
C65 C66 C61 121.2(3)
C73 C68 C69 118.1(3)
C73 C68 C74 121.0(3)
C69 C68 C74 120.8(3)
C70 C69 C68 121.2(3)
C69 C70 C71 120.5(3)
C70 C71 C72 118.7(3)
C73 C72 C71 120.6(3)
C72 C73 C68 120.9(3)
C1' Ir' C46' 98.32(10)
C1' Ir' C47' 98.87(10)
C46' Ir' C47' 39.32(11)
C1' Ir' C50' 155.33(12)
C46' Ir' C50' 97.33(12)
C47' Ir' C50' 81.56(11)
C1' Ir' C51' 166.25(12)
C46' Ir' C51' 81.08(12)
C47' Ir' C51' 89.37(11)
C50' Ir' C51' 36.70(14)
C1' Ir' C4' 60.05(9)
C46' Ir' C4' 156.14(9)
C47' Ir' C4' 145.63(10)
C50' Ir' C4' 106.46(10)
C51' Ir' C4' 117.33(10)
C1' Ir' C5' 78.91(9)
C46' Ir' C5' 141.43(10)
C47' Ir' C5' 177.67(9)
C50' Ir' C5' 100.15(10)
C51' Ir' C5' 92.94(10)
C4' Ir' C5' 32.38(8)
C2' B' C34' 113.25(19)
C2' B' C40' 102.23(19)
C34' B' C40' 111.22(19)
C2' B' C28' 115.25(19)
C34' B' C28' 103.13(19)
C40' B' C28' 112.07(19)
C1' N1' C2' 113.36(19)
C1' N1' C4' 108.39(19)
C2' N1' C4' 138.1(2)
C1' N2' C3' 109.4(2)
C1' N2' C16' 127.0(2)
C3' N2' C16' 123.57(19)
N2' C1' N1' 105.0(2)
N2' C1' Ir' 147.79(19)
N1' C1' Ir' 107.06(16)
C3' C2' N1' 102.0(2)
C3' C2' B' 122.1(2)
N1' C2' B' 135.8(2)
C2' C3' N2' 110.2(2)
C9' C4' C5' 122.6(2)
C9' C4' N1' 119.4(2)
C5' C4' N1' 118.1(2)
C9' C4' Ir' 105.41(16)
C5' C4' Ir' 79.29(15)
N1' C4' Ir' 84.50(13)
C6' C5' C4' 116.4(2)
C6' C5' C10' 119.1(2)
C4' C5' C10' 123.6(2)
C6' C5' Ir' 110.09(17)
C4' C5' Ir' 68.33(14)
C10' C5' Ir' 100.66(16)
C7' C6' C5' 121.9(2)
C6' C7' C8' 120.2(2)
C9' C8' C7' 121.6(2)
C8' C9' C4' 117.2(2)
C8' C9' C13' 121.4(2)
C4' C9' C13' 121.4(2)
C5' C10' C11' 112.5(2)
C5' C10' C12' 110.0(2)
C11' C10' C12' 109.8(2)
C9' C13' C14' 110.6(2)
C9' C13' C15' 113.1(2)
C14' C13' C15' 109.1(2)
C17' C16' C21' 123.1(2)
C17' C16' N2' 118.0(2)
C21' C16' N2' 118.8(2)
C18' C17' C16' 117.2(2)
C18' C17' C22' 120.3(2)
C16' C17' C22' 122.5(2)
C19' C18' C17' 121.1(3)
C18' C19' C20' 120.3(3)
C19' C20' C21' 121.0(2)
C20' C21' C16' 117.3(2)
C20' C21' C25' 120.7(2)
C16' C21' C25' 122.0(2)
C17' C22' C23' 111.8(2)
C17' C22' C24' 110.9(2)
C23' C22' C24' 110.4(2)
C21' C25' C26' 112.8(2)
C21' C25' C27' 109.5(2)
C26' C25' C27' 110.0(2)
C33' C28' C29' 112.7(2)
C33' C28' B' 127.6(2)
C29' C28' B' 119.0(2)
F1' C29' C30' 115.8(2)
F1' C29' C28' 119.3(2)
C30' C29' C28' 124.9(2)
F2' C30' C31' 120.2(2)
F2' C30' C29' 120.4(2)
C31' C30' C29' 119.4(2)
F3' C31' C30' 120.7(2)
F3' C31' C32' 120.6(3)
C30' C31' C32' 118.7(2)
F4' C32' C31' 119.9(2)
F4' C32' C33' 120.4(2)
C31' C32' C33' 119.7(2)
F5' C33' C32' 114.3(2)
F5' C33' C28' 121.1(2)
C32' C33' C28' 124.5(2)
C39' C34' C35' 113.5(2)
C39' C34' B' 127.4(2)
C35' C34' B' 118.9(2)
F6' C35' C36' 116.1(2)
F6' C35' C34' 119.5(2)
C36' C35' C34' 124.3(2)
F7' C36' C35' 120.7(2)
F7' C36' C37' 120.0(2)
C35' C36' C37' 119.3(2)
F8' C37' C38' 120.8(2)
F8' C37' C36' 120.1(2)
C38' C37' C36' 119.1(2)
F9' C38' C37' 119.8(2)
F9' C38' C39' 120.4(3)
C37' C38' C39' 119.9(2)
F10' C39' C34' 120.8(2)
F10' C39' C38' 115.5(2)
C34' C39' C38' 123.7(2)
C41' C40' C45' 113.4(2)
C41' C40' B' 126.5(2)
C45' C40' B' 119.9(2)
F11' C41' C40' 122.0(2)
F11' C41' C42' 114.3(2)
C40' C41' C42' 123.8(3)
F12' C42' C43' 120.3(3)
F12' C42' C41' 120.2(3)
C43' C42' C41' 119.5(3)
F13' C43' C42' 120.5(3)
F13' C43' C44' 120.0(3)
C42' C43' C44' 119.5(2)
F14' C44' C43' 120.2(2)
F14' C44' C45' 120.7(3)
C43' C44' C45' 119.1(3)
F15' C45' C44' 116.0(2)
F15' C45' C40' 119.4(2)
C44' C45' C40' 124.6(3)
C47' C46' C53' 124.0(3)
C47' C46' Ir' 70.53(16)
C53' C46' Ir' 112.6(2)
C46' C47' C48' 123.2(3)
C46' C47' Ir' 70.15(15)
C48' C47' Ir' 114.69(19)
C47' C48' C49' 111.7(2)
C50' C49' C48' 113.3(3)
C51' C50' C49' 124.8(3)
C51' C50' Ir' 73.30(18)
C49' C50' Ir' 109.4(2)
C50' C51' C52' 123.8(3)
C50' C51' Ir' 70.00(17)
C52' C51' Ir' 111.5(2)
C51' C52' C53' 113.0(3)
C46' C53' C52' 113.4(3)

loop_
_geom_bond_atom_site_label_1
_geom_bond_atom_site_label_2
_geom_bond_distance
Ir C1 2.027(2)
Ir C46 2.096(3)
Ir C47 2.104(3)
Ir C50 2.169(3)
Ir C51 2.218(3)
Ir C4 2.447(2)
Ir C5 2.571(3)
B C2 1.646(4)
B C28 1.659(4)
B C34 1.665(4)
B C40 1.665(4)
N1 C1 1.359(3)
N1 C2 1.410(3)
N1 C4 1.460(3)
N2 C1 1.341(3)
N2 C3 1.392(3)
N2 C16 1.442(3)
F1 C29 1.343(3)
F2 C30 1.344(3)
F3 C31 1.344(3)
F4 C32 1.341(3)
F5 C33 1.356(3)
F6 C35 1.355(3)
F7 C36 1.346(3)
F8 C37 1.350(3)
F9 C38 1.339(3)
F10 C39 1.352(3)
F11 C41 1.349(3)
F12 C42 1.343(3)
F13 C43 1.344(3)
F14 C44 1.349(3)
F15 C45 1.348(3)
C2 C3 1.366(3)
C4 C5 1.422(3)
C4 C9 1.424(3)
C5 C6 1.412(3)
C5 C10 1.534(3)
C6 C7 1.374(4)
C7 C8 1.396(4)
C8 C9 1.386(4)
C9 C13 1.527(4)
C10 C12 1.532(4)
C10 C11 1.532(4)
C13 C15 1.528(4)
C13 C14 1.530(4)
C16 C17 1.399(4)
C16 C21 1.401(3)
C17 C18 1.393(4)
C17 C22 1.523(4)
C18 C19 1.393(4)
C19 C20 1.381(4)
C20 C21 1.395(4)
C21 C25 1.525(4)
C22 C23 1.525(4)
C22 C24 1.525(4)
C25 C26 1.520(4)
C25 C27 1.529(4)
C28 C33 1.390(4)
C28 C29 1.397(4)
C29 C30 1.387(4)
C30 C31 1.371(4)
C31 C32 1.382(4)
C32 C33 1.386(4)
C34 C39 1.387(4)
C34 C35 1.391(4)
C35 C36 1.382(4)
C36 C37 1.373(4)
C37 C38 1.361(4)
C38 C39 1.395(4)
C40 C41 1.385(4)
C40 C45 1.399(4)
C41 C42 1.396(4)
C42 C43 1.367(4)
C43 C44 1.377(4)
C44 C45 1.384(4)
C46 C47 1.426(4)
C46 C53 1.510(4)
C47 C48 1.525(4)
C48 C49 1.535(5)
C49 C50 1.512(5)
C50 C51 1.397(5)
C51 C52 1.509(5)
C52 C53 1.533(5)
C54 C59 1.400(5)
C54 C55 1.403(5)
C54 C60 1.487(5)
C55 C56 1.381(5)
C56 C57 1.401(6)
C57 C58 1.369(6)
C58 C59 1.374(5)
C61 C62 1.389(5)
C61 C66 1.389(4)
C61 C67 1.513(5)
C62 C63 1.377(5)
C63 C64 1.392(5)
C64 C65 1.384(5)
C65 C66 1.379(4)
C68 C73 1.388(5)
C68 C69 1.390(4)
C68 C74 1.514(5)
C69 C70 1.383(4)
C70 C71 1.385(5)
C71 C72 1.391(5)
C72 C73 1.384(5)
Ir' C1' 2.026(2)
Ir' C46' 2.100(3)
Ir' C47' 2.105(3)
Ir' C50' 2.173(3)
Ir' C51' 2.214(3)
Ir' C4' 2.473(2)
Ir' C5' 2.614(2)
B' C2' 1.652(4)
B' C34' 1.653(3)
B' C40' 1.654(3)
B' C28' 1.666(3)
N1' C1' 1.355(3)
N1' C2' 1.409(3)
N1' C4' 1.460(3)
N2' C1' 1.347(3)
N2' C3' 1.389(3)
N2' C16' 1.443(3)
F1' C29' 1.348(3)
F2' C30' 1.342(3)
F3' C31' 1.342(3)
F4' C32' 1.341(3)
F5' C33' 1.353(3)
F6' C35' 1.352(3)
F7' C36' 1.350(3)
F8' C37' 1.346(3)
F9' C38' 1.345(3)
F10' C39' 1.353(3)
F11' C41' 1.351(3)
F12' C42' 1.340(3)
F13' C43' 1.344(3)
F14' C44' 1.352(3)
F15' C45' 1.346(3)
C2' C3' 1.369(3)
C4' C9' 1.422(3)
C4' C5' 1.425(3)
C5' C6' 1.404(3)
C5' C10' 1.531(3)
C6' C7' 1.377(4)
C7' C8' 1.399(4)
C8' C9' 1.384(3)
C9' C13' 1.520(3)
C10' C11' 1.535(4)
C10' C12' 1.536(4)
C13' C14' 1.532(4)
C13' C15' 1.535(4)
C16' C17' 1.400(3)
C16' C21' 1.404(3)
C17' C18' 1.398(4)
C17' C22' 1.518(4)
C18' C19' 1.387(4)
C19' C20' 1.389(4)
C20' C21' 1.393(4)
C21' C25' 1.520(3)
C22' C23' 1.522(4)
C22' C24' 1.523(4)
C25' C26' 1.525(4)
C25' C27' 1.531(4)
C28' C33' 1.391(3)
C28' C29' 1.393(3)
C29' C30' 1.390(4)
C30' C31' 1.375(4)
C31' C32' 1.381(4)
C32' C33' 1.389(4)
C34' C39' 1.385(3)
C34' C35' 1.401(4)
C35' C36' 1.374(4)
C36' C37' 1.377(4)
C37' C38' 1.373(4)
C38' C39' 1.386(4)
C40' C41' 1.388(3)
C40' C45' 1.397(4)
C41' C42' 1.395(4)
C42' C43' 1.370(5)
C43' C44' 1.375(4)
C44' C45' 1.380(4)
C46' C47' 1.415(4)
C46' C53' 1.512(4)
C47' C48' 1.525(4)
C48' C49' 1.539(4)
C49' C50' 1.510(5)
C50' C51' 1.382(5)
C51' C52' 1.523(5)
C52' C53' 1.525(5)

loop_
_geom_torsion_atom_site_label_1
_geom_torsion_atom_site_label_2
_geom_torsion_atom_site_label_3
_geom_torsion_atom_site_label_4
_geom_torsion
C3 N2 C1 N1 -0.4(3)
C16 N2 C1 N1 177.9(2)
C3 N2 C1 Ir 174.3(3)
C16 N2 C1 Ir -7.4(5)
C2 N1 C1 N2 0.1(3)
C4 N1 C1 N2 178.63(19)
C2 N1 C1 Ir -176.99(15)
C4 N1 C1 Ir 1.5(2)
C46 Ir C1 N2 12.0(4)
C47 Ir C1 N2 -28.1(4)
C50 Ir C1 N2 -116.5(4)
C51 Ir C1 N2 95.5(6)
C4 Ir C1 N2 -175.7(4)
C5 Ir C1 N2 155.5(4)
C46 Ir C1 N1 -173.29(17)
C47 Ir C1 N1 146.61(17)
C50 Ir C1 N1 58.2(3)
C51 Ir C1 N1 -89.8(5)
C4 Ir C1 N1 -0.97(14)
C5 Ir C1 N1 -29.81(15)
C1 N1 C2 C3 0.2(3)
C4 N1 C2 C3 -177.6(3)
C1 N1 C2 B -175.2(2)
C4 N1 C2 B 7.0(5)
C28 B C2 C3 151.8(2)
C34 B C2 C3 -89.4(3)
C40 B C2 C3 31.1(3)
C28 B C2 N1 -33.5(4)
C34 B C2 N1 85.3(3)
C40 B C2 N1 -154.2(3)
N1 C2 C3 N2 -0.5(3)
B C2 C3 N2 175.7(2)
C1 N2 C3 C2 0.6(3)
C16 N2 C3 C2 -177.8(2)
C1 N1 C4 C5 72.9(3)
C2 N1 C4 C5 -109.3(3)
C1 N1 C4 C9 -106.4(3)
C2 N1 C4 C9 71.5(4)
C1 N1 C4 Ir -1.19(17)
C2 N1 C4 Ir 176.7(3)
C1 Ir C4 C5 -118.96(16)
C46 Ir C4 C5 -99.3(3)
C47 Ir C4 C5 179.15(17)
C50 Ir C4 C5 82.57(17)
C51 Ir C4 C5 44.87(18)
C1 Ir C4 C9 120.04(19)
C46 Ir C4 C9 139.7(3)
C47 Ir C4 C9 58.2(2)
C50 Ir C4 C9 -38.4(2)
C51 Ir C4 C9 -76.1(2)
C5 Ir C4 C9 -121.0(2)
C1 Ir C4 N1 0.87(13)
C46 Ir C4 N1 20.5(3)
C47 Ir C4 N1 -61.0(2)
C50 Ir C4 N1 -157.60(15)
C51 Ir C4 N1 164.70(14)
C5 Ir C4 N1 119.8(2)
C9 C4 C5 C6 -0.5(4)
N1 C4 C5 C6 -179.7(2)
Ir C4 C5 C6 -101.8(2)
C9 C4 C5 C10 -168.8(2)
N1 C4 C5 C10 12.0(4)
Ir C4 C5 C10 89.9(2)
C9 C4 C5 Ir 101.3(2)
N1 C4 C5 Ir -77.96(19)
C1 Ir C5 C6 162.8(2)
C46 Ir C5 C6 -109.2(2)
C47 Ir C5 C6 105.0(14)
C50 Ir C5 C6 7.4(2)
C51 Ir C5 C6 -29.5(2)
C4 Ir C5 C6 112.0(2)
C1 Ir C5 C4 50.80(14)
C46 Ir C5 C4 138.86(18)
C47 Ir C5 C4 -7.0(14)
C50 Ir C5 C4 -104.55(16)
C51 Ir C5 C4 -141.49(16)
C1 Ir C5 C10 -71.83(16)
C46 Ir C5 C10 16.2(2)
C47 Ir C5 C10 -129.6(14)
C50 Ir C5 C10 132.82(17)
C51 Ir C5 C10 95.87(17)
C4 Ir C5 C10 -122.6(2)
C4 C5 C6 C7 -1.9(4)
C10 C5 C6 C7 167.2(3)
Ir C5 C6 C7 -77.3(3)
C5 C6 C7 C8 1.9(4)
C6 C7 C8 C9 0.6(4)
C7 C8 C9 C4 -2.9(4)
C7 C8 C9 C13 175.8(3)
C5 C4 C9 C8 2.8(4)
N1 C4 C9 C8 -178.0(2)
Ir C4 C9 C8 88.9(2)
C5 C4 C9 C13 -175.8(2)
N1 C4 C9 C13 3.4(4)
Ir C4 C9 C13 -89.8(2)
C6 C5 C10 C12 -58.6(3)
C4 C5 C10 C12 109.5(3)
Ir C5 C10 C12 -178.21(17)
C6 C5 C10 C11 64.1(3)
C4 C5 C10 C11 -127.7(3)
Ir C5 C10 C11 -55.5(2)
C8 C9 C13 C15 27.7(4)
C4 C9 C13 C15 -153.7(2)
C8 C9 C13 C14 -95.8(3)
C4 C9 C13 C14 82.8(3)
C1 N2 C16 C17 -87.4(3)
C3 N2 C16 C17 90.7(3)
C1 N2 C16 C21 96.9(3)
C3 N2 C16 C21 -85.0(3)
C21 C16 C17 C18 -1.0(4)
N2 C16 C17 C18 -176.4(2)
C21 C16 C17 C22 176.7(2)
N2 C16 C17 C22 1.3(4)
C16 C17 C18 C19 0.4(4)
C22 C17 C18 C19 -177.3(3)
C17 C18 C19 C20 0.1(5)
C18 C19 C20 C21 -0.2(5)
C19 C20 C21 C16 -0.3(4)
C19 C20 C21 C25 176.6(3)
C17 C16 C21 C20 0.9(4)
N2 C16 C21 C20 176.3(2)
C17 C16 C21 C25 -175.9(2)
N2 C16 C21 C25 -0.5(4)
C18 C17 C22 C23 -59.2(4)
C16 C17 C22 C23 123.2(3)
C18 C17 C22 C24 65.0(3)
C16 C17 C22 C24 -112.6(3)
C20 C21 C25 C26 49.1(3)
C16 C21 C25 C26 -134.1(3)
C20 C21 C25 C27 -74.4(3)
C16 C21 C25 C27 102.4(3)
C2 B C28 C33 -120.0(3)
C34 B C28 C33 118.0(3)
C40 B C28 C33 -4.1(3)
C2 B C28 C29 67.4(3)
C34 B C28 C29 -54.6(3)
C40 B C28 C29 -176.7(2)
C33 C28 C29 F1 -175.6(2)
B C28 C29 F1 -2.0(3)
C33 C28 C29 C30 2.9(4)
B C28 C29 C30 176.5(2)
F1 C29 C30 F2 -3.1(4)
C28 C29 C30 F2 178.3(2)
F1 C29 C30 C31 177.7(2)
C28 C29 C30 C31 -0.8(4)
F2 C30 C31 F3 -1.7(4)
C29 C30 C31 F3 177.5(2)
F2 C30 C31 C32 179.2(2)
C29 C30 C31 C32 -1.6(4)
F3 C31 C32 F4 2.8(4)
C30 C31 C32 F4 -178.0(2)
F3 C31 C32 C33 -177.3(2)
C30 C31 C32 C33 1.8(4)
F4 C32 C33 F5 2.1(4)
C31 C32 C33 F5 -177.8(2)
F4 C32 C33 C28 -179.7(2)
C31 C32 C33 C28 0.5(4)
C29 C28 C33 F5 175.4(2)
B C28 C33 F5 2.4(4)
C29 C28 C33 C32 -2.7(4)
B C28 C33 C32 -175.7(2)
C2 B C34 C39 3.8(3)
C28 B C34 C39 128.0(3)
C40 B C34 C39 -110.8(3)
C2 B C34 C35 -170.9(2)
C28 B C34 C35 -46.7(3)
C40 B C34 C35 74.5(3)
C39 C34 C35 F6 175.9(2)
B C34 C35 F6 -8.7(3)
C39 C34 C35 C36 -3.3(4)
B C34 C35 C36 172.1(2)
F6 C35 C36 F7 0.7(3)
C34 C35 C36 F7 179.9(2)
F6 C35 C36 C37 -179.2(2)
C34 C35 C36 C37 0.0(4)
F7 C36 C37 F8 3.4(4)
C35 C36 C37 F8 -176.7(2)
F7 C36 C37 C38 -176.9(2)
C35 C36 C37 C38 3.0(4)
F8 C37 C38 F9 -2.7(4)
C36 C37 C38 F9 177.6(2)
F8 C37 C38 C39 177.4(2)
C36 C37 C38 C39 -2.3(4)
C35 C34 C39 F10 -175.8(2)
B C34 C39 F10 9.2(4)
C35 C34 C39 C38 4.0(4)
B C34 C39 C38 -171.0(2)
F9 C38 C39 F10 -1.5(3)
C37 C38 C39 F10 178.5(2)
F9 C38 C39 C34 178.7(2)
C37 C38 C39 C34 -1.4(4)
C2 B C40 C41 -121.8(3)
C28 B C40 C41 115.4(3)
C34 B C40 C41 -2.4(4)
C2 B C40 C45 55.8(3)
C28 B C40 C45 -67.0(3)
C34 B C40 C45 175.2(2)
C45 C40 C41 F11 -179.3(2)
B C40 C41 F11 -1.5(4)
C45 C40 C41 C42 0.4(4)
B C40 C41 C42 178.2(3)
F11 C41 C42 F12 0.0(4)
C40 C41 C42 F12 -179.8(3)
F11 C41 C42 C43 179.0(3)
C40 C41 C42 C43 -0.8(5)
F12 C42 C43 F13 -0.8(5)
C41 C42 C43 F13 -179.8(3)
F12 C42 C43 C44 179.2(3)
C41 C42 C43 C44 0.2(5)
F13 C43 C44 F14 -0.3(4)
C42 C43 C44 F14 179.7(3)
F13 C43 C44 C45 -179.4(3)
C42 C43 C44 C45 0.6(4)
F14 C44 C45 F15 -1.3(4)
C43 C44 C45 F15 177.8(2)
F14 C44 C45 C40 179.9(2)
C43 C44 C45 C40 -1.0(4)
C41 C40 C45 F15 -178.3(2)
B C40 C45 F15 3.7(4)
C41 C40 C45 C44 0.4(4)
B C40 C45 C44 -177.5(2)
C1 Ir C46 C47 -94.24(18)
C50 Ir C46 C47 66.8(2)
C51 Ir C46 C47 100.05(19)
C4 Ir C46 C47 -111.4(3)
C5 Ir C46 C47 -176.32(16)
C1 Ir C46 C53 146.1(2)
C47 Ir C46 C53 -119.6(3)
C50 Ir C46 C53 -52.9(2)
C51 Ir C46 C53 -19.6(2)
C4 Ir C46 C53 129.0(3)
C5 Ir C46 C53 64.1(3)
C53 C46 C47 C48 -2.2(5)
Ir C46 C47 C48 -106.4(3)
C53 C46 C47 Ir 104.3(3)
C1 Ir C47 C46 91.55(18)
C50 Ir C47 C46 -113.06(19)
C51 Ir C47 C46 -76.65(19)
C4 Ir C47 C46 142.46(17)
C5 Ir C47 C46 148.8(13)
C1 Ir C47 C48 -149.9(2)
C46 Ir C47 C48 118.5(3)
C50 Ir C47 C48 5.5(2)
C51 Ir C47 C48 41.9(3)
C4 Ir C47 C48 -99.0(3)
C5 Ir C47 C48 -92.7(14)
C46 C47 C48 C49 92.9(4)
Ir C47 C48 C49 11.9(4)
C47 C48 C49 C50 -31.0(4)
C48 C49 C50 C51 -48.1(4)
C48 C49 C50 Ir 34.7(3)
C1 Ir C50 C51 -167.5(2)
C46 Ir C50 C51 64.0(2)
C47 Ir C50 C51 100.4(2)
C4 Ir C50 C51 -116.8(2)
C5 Ir C50 C51 -83.8(2)
C1 Ir C50 C49 70.3(4)
C46 Ir C50 C49 -58.2(2)
C47 Ir C50 C49 -21.8(2)
C51 Ir C50 C49 -122.1(3)
C4 Ir C50 C49 121.1(2)
C5 Ir C50 C49 154.0(2)
C49 C50 C51 C52 -1.0(5)
Ir C50 C51 C52 -103.1(3)
C49 C50 C51 Ir 102.1(3)
C1 Ir C51 C50 158.7(4)
C46 Ir C51 C50 -115.7(2)
C47 Ir C51 C50 -76.7(2)
C4 Ir C51 C50 77.8(2)
C5 Ir C51 C50 100.3(2)
C1 Ir C51 C52 -82.2(5)
C46 Ir C51 C52 3.3(2)
C47 Ir C51 C52 42.3(3)
C50 Ir C51 C52 119.0(3)
C4 Ir C51 C52 -163.2(2)
C5 Ir C51 C52 -140.7(2)
C50 C51 C52 C53 92.5(4)
Ir C51 C52 C53 13.3(4)
C47 C46 C53 C52 -47.6(5)
Ir C46 C53 C52 33.2(4)
C51 C52 C53 C46 -30.3(4)
C59 C54 C55 C56 -0.1(4)
C60 C54 C55 C56 -179.2(3)
C54 C55 C56 C57 -0.1(5)
C55 C56 C57 C58 0.2(5)
C56 C57 C58 C59 -0.1(5)
C57 C58 C59 C54 -0.2(5)
C55 C54 C59 C58 0.3(4)
C60 C54 C59 C58 179.3(3)
C66 C61 C62 C63 0.1(5)
C67 C61 C62 C63 -179.9(3)
C61 C62 C63 C64 -0.9(5)
C62 C63 C64 C65 0.3(5)
C63 C64 C65 C66 1.0(5)
C64 C65 C66 C61 -1.7(5)
C62 C61 C66 C65 1.2(5)
C67 C61 C66 C65 -178.8(3)
C73 C68 C69 C70 -1.7(5)
C74 C68 C69 C70 178.4(3)
C68 C69 C70 C71 1.9(5)
C69 C70 C71 C72 -0.8(5)
C70 C71 C72 C73 -0.6(5)
C71 C72 C73 C68 0.8(5)
C69 C68 C73 C72 0.3(5)
C74 C68 C73 C72 -179.7(3)
C3' N2' C1' N1' -0.3(3)
C16' N2' C1' N1' 178.8(2)
C3' N2' C1' Ir' 173.9(3)
C16' N2' C1' Ir' -6.9(5)
C2' N1' C1' N2' 0.4(3)
C4' N1' C1' N2' 177.38(18)
C2' N1' C1' Ir' -176.39(15)
C4' N1' C1' Ir' 0.6(2)
C46' Ir' C1' N2' 16.2(3)
C47' Ir' C1' N2' -23.6(3)
C50' Ir' C1' N2' -112.7(4)
C51' Ir' C1' N2' 102.6(6)
C4' Ir' C1' N2' -174.6(4)
C5' Ir' C1' N2' 157.1(3)
C46' Ir' C1' N1' -169.65(16)
C47' Ir' C1' N1' 150.57(16)
C50' Ir' C1' N1' 61.5(3)
C51' Ir' C1' N1' -83.2(5)
C4' Ir' C1' N1' -0.38(14)
C5' Ir' C1' N1' -28.70(15)
C1' N1' C2' C3' -0.3(3)
C4' N1' C2' C3' -176.0(3)
C1' N1' C2' B' -178.0(2)
C4' N1' C2' B' 6.3(5)
C34' B' C2' C3' -91.3(3)
C40' B' C2' C3' 28.5(3)
C28' B' C2' C3' 150.3(2)
C34' B' C2' N1' 86.0(3)
C40' B' C2' N1' -154.2(2)
C28' B' C2' N1' -32.4(4)
N1' C2' C3' N2' 0.1(2)
B' C2' C3' N2' 178.19(19)
C1' N2' C3' C2' 0.1(3)
C16' N2' C3' C2' -179.1(2)
C1' N1' C4' C9' -105.1(2)
C2' N1' C4' C9' 70.8(4)
C1' N1' C4' C5' 74.3(3)
C2' N1' C4' C5' -109.9(3)
C1' N1' C4' Ir' -0.46(17)
C2' N1' C4' Ir' 175.4(3)
C1' Ir' C4' C9' 119.30(18)
C46' Ir' C4' C9' 146.4(2)
C47' Ir' C4' C9' 61.1(2)
C50' Ir' C4' C9' -38.13(19)
C51' Ir' C4' C9' -76.1(2)
C5' Ir' C4' C9' -121.1(2)
C1' Ir' C4' C5' -119.61(17)
C46' Ir' C4' C5' -92.5(3)
C47' Ir' C4' C5' -177.79(17)
C50' Ir' C4' C5' 82.96(17)
C51' Ir' C4' C5' 45.00(19)
C1' Ir' C4' N1' 0.34(12)
C46' Ir' C4' N1' 27.4(3)
C47' Ir' C4' N1' -57.8(2)
C50' Ir' C4' N1' -157.09(15)
C51' Ir' C4' N1' 164.95(16)
C5' Ir' C4' N1' 119.9(2)
C9' C4' C5' C6' -0.9(4)
N1' C4' C5' C6' 179.8(2)
Ir' C4' C5' C6' -102.4(2)
C9' C4' C5' C10' -169.9(2)
N1' C4' C5' C10' 10.8(4)
Ir' C4' C5' C10' 88.6(2)
C9' C4' C5' Ir' 101.5(2)
N1' C4' C5' Ir' -77.79(19)
C1' Ir' C5' C6' 161.5(2)
C46' Ir' C5' C6' -109.0(2)
C47' Ir' C5' C6' 144(2)
C50' Ir' C5' C6' 6.6(2)
C51' Ir' C5' C6' -29.6(2)
C4' Ir' C5' C6' 111.4(2)
C1' Ir' C5' C4' 50.14(15)
C46' Ir' C5' C4' 139.60(17)
C47' Ir' C5' C4' 32(2)
C50' Ir' C5' C4' -104.77(17)
C51' Ir' C5' C4' -141.02(17)
C1' Ir' C5' C10' -71.91(15)
C46' Ir' C5' C10' 17.6(2)
C47' Ir' C5' C10' -90(2)
C50' Ir' C5' C10' 133.17(17)
C51' Ir' C5' C10' 96.92(18)
C4' Ir' C5' C10' -122.1(2)
C4' C5' C6' C7' -1.9(4)
C10' C5' C6' C7' 167.6(2)
Ir' C5' C6' C7' -77.0(3)
C5' C6' C7' C8' 2.6(4)
C6' C7' C8' C9' -0.5(4)
C7' C8' C9' C4' -2.1(4)
C7' C8' C9' C13' 176.6(2)
C5' C4' C9' C8' 2.8(4)
N1' C4' C9' C8' -177.8(2)
Ir' C4' C9' C8' 89.8(2)
C5' C4' C9' C13' -175.9(2)
N1' C4' C9' C13' 3.5(4)
Ir' C4' C9' C13' -88.9(2)
C6' C5' C10' C11' 63.7(3)
C4' C5' C10' C11' -127.6(3)
Ir' C5' C10' C11' -56.6(2)
C6' C5' C10' C12' -59.1(3)
C4' C5' C10' C12' 109.7(3)
Ir' C5' C10' C12' -179.35(17)
C8' C9' C13' C14' -94.0(3)
C4' C9' C13' C14' 84.6(3)
C8' C9' C13' C15' 28.7(4)
C4' C9' C13' C15' -152.7(2)
C1' N2' C16' C17' -89.0(3)
C3' N2' C16' C17' 90.0(3)
C1' N2' C16' C21' 94.7(3)
C3' N2' C16' C21' -86.3(3)
C21' C16' C17' C18' -0.7(4)
N2' C16' C17' C18' -176.9(2)
C21' C16' C17' C22' 177.6(2)
N2' C16' C17' C22' 1.5(4)
C16' C17' C18' C19' 0.4(4)
C22' C17' C18' C19' -177.9(3)
C17' C18' C19' C20' -0.1(4)
C18' C19' C20' C21' 0.1(4)
C19' C20' C21' C16' -0.4(4)
C19' C20' C21' C25' 176.7(3)
C17' C16' C21' C20' 0.7(4)
N2' C16' C21' C20' 176.8(2)
C17' C16' C21' C25' -176.3(2)
N2' C16' C21' C25' -0.2(4)
C18' C17' C22' C23' -61.3(3)
C16' C17' C22' C23' 120.5(3)
C18' C17' C22' C24' 62.5(3)
C16' C17' C22' C24' -115.8(3)
C20' C21' C25' C26' 46.7(3)
C16' C21' C25' C26' -136.4(3)
C20' C21' C25' C27' -76.2(3)
C16' C21' C25' C27' 100.7(3)
C2' B' C28' C33' -123.4(3)
C34' B' C28' C33' 112.7(3)
C40' B' C28' C33' -7.1(3)
C2' B' C28' C29' 66.3(3)
C34' B' C28' C29' -57.6(3)
C40' B' C28' C29' -177.3(2)
C33' C28' C29' F1' -175.0(2)
B' C28' C29' F1' -3.3(3)
C33' C28' C29' C30' 2.8(4)
B' C28' C29' C30' 174.5(2)
F1' C29' C30' F2' -3.9(4)
C28' C29' C30' F2' 178.2(2)
F1' C29' C30' C31' 176.2(2)
C28' C29' C30' C31' -1.7(4)
F2' C30' C31' F3' -0.2(4)
C29' C30' C31' F3' 179.6(2)
F2' C30' C31' C32' 179.5(2)
C29' C30' C31' C32' -0.6(4)
F3' C31' C32' F4' 1.6(4)
C30' C31' C32' F4' -178.2(2)
F3' C31' C32' C33' -178.8(2)
C30' C31' C32' C33' 1.4(4)
F4' C32' C33' F5' 2.6(3)
C31' C32' C33' F5' -177.0(2)
F4' C32' C33' C28' 179.5(2)
C31' C32' C33' C28' 0.0(4)
C29' C28' C33' F5' 174.8(2)
B' C28' C33' F5' 4.0(4)
C29' C28' C33' C32' -2.0(4)
B' C28' C33' C32' -172.7(2)
C2' B' C34' C39' -0.4(3)
C40' B' C34' C39' -114.8(3)
C28' B' C34' C39' 124.9(3)
C2' B' C34' C35' -175.5(2)
C40' B' C34' C35' 70.1(3)
C28' B' C34' C35' -50.2(3)
C39' C34' C35' F6' 174.4(2)
B' C34' C35' F6' -9.9(3)
C39' C34' C35' C36' -3.4(4)
B' C34' C35' C36' 172.4(2)
F6' C35' C36' F7' 1.1(4)
C34' C35' C36' F7' 178.9(2)
F6' C35' C36' C37' -178.4(2)
C34' C35' C36' C37' -0.6(4)
F7' C36' C37' F8' 4.4(4)
C35' C36' C37' F8' -176.0(2)
F7' C36' C37' C38' -175.9(2)
C35' C36' C37' C38' 3.7(4)
F8' C37' C38' F9' -2.1(4)
C36' C37' C38' F9' 178.3(2)
F8' C37' C38' C39' 177.2(2)
C36' C37' C38' C39' -2.5(4)
C35' C34' C39' F10' -175.9(2)
B' C34' C39' F10' 8.8(4)
C35' C34' C39' C38' 4.6(4)
B' C34' C39' C38' -170.7(2)
F9' C38' C39' F10' -2.2(3)
C37' C38' C39' F10' 178.6(2)
F9' C38' C39' C34' 177.3(2)
C37' C38' C39' C34' -1.9(4)
C2' B' C40' C41' -113.9(3)
C34' B' C40' C41' 7.2(3)
C28' B' C40' C41' 122.1(3)
C2' B' C40' C45' 61.6(3)
C34' B' C40' C45' -177.3(2)
C28' B' C40' C45' -62.4(3)
C45' C40' C41' F11' -177.4(2)
B' C40' C41' F11' -1.6(4)
C45' C40' C41' C42' 1.8(4)
B' C40' C41' C42' 177.6(2)
F11' C41' C42' F12' -0.8(4)
C40' C41' C42' F12' 180.0(2)
F11' C41' C42' C43' 178.4(2)
C40' C41' C42' C43' -0.8(4)
F12' C42' C43' F13' -1.0(4)
C41' C42' C43' F13' 179.8(3)
F12' C42' C43' C44' 178.5(3)
C41' C42' C43' C44' -0.7(4)
F13' C43' C44' F14' 0.4(4)
C42' C43' C44' F14' -179.1(3)
F13' C43' C44' C45' -179.5(3)
C42' C43' C44' C45' 1.0(4)
F14' C44' C45' F15' -0.1(4)
C43' C44' C45' F15' 179.7(2)
F14' C44' C45' C40' -179.7(2)
C43' C44' C45' C40' 0.1(4)
C41' C40' C45' F15' 178.9(2)
B' C40' C45' F15' 2.8(3)
C41' C40' C45' C44' -1.5(4)
B' C40' C45' C44' -177.6(2)
C1' Ir' C46' C47' -93.87(17)
C50' Ir' C46' C47' 67.01(19)
C51' Ir' C46' C47' 100.02(18)
C4' Ir' C46' C47' -117.4(2)
C5' Ir' C46' C47' -176.48(14)
C1' Ir' C46' C53' 146.4(2)
C47' Ir' C46' C53' -119.7(3)
C50' Ir' C46' C53' -52.7(2)
C51' Ir' C46' C53' -19.7(2)
C4' Ir' C46' C53' 122.9(3)
C5' Ir' C46' C53' 63.8(3)
C53' C46' C47' C48' -2.4(5)
Ir' C46' C47' C48' -107.1(3)
C53' C46' C47' Ir' 104.7(3)
C1' Ir' C47' C46' 92.32(17)
C50' Ir' C47' C46' -112.63(19)
C51' Ir' C47' C46' -76.63(19)
C4' Ir' C47' C46' 140.50(17)
C5' Ir' C47' C46' 110(2)
C1' Ir' C47' C48' -149.4(2)
C46' Ir' C47' C48' 118.3(3)
C50' Ir' C47' C48' 5.7(2)
C51' Ir' C47' C48' 41.7(2)
C4' Ir' C47' C48' -101.2(2)
C5' Ir' C47' C48' -132(2)
C46' C47' C48' C49' 92.6(4)
Ir' C47' C48' C49' 11.0(3)
C47' C48' C49' C50' -29.8(4)
C48' C49' C50' C51' -49.0(4)
C48' C49' C50' Ir' 33.7(4)
C1' Ir' C50' C51' -166.7(2)
C46' Ir' C50' C51' 64.3(2)
C47' Ir' C50' C51' 100.4(2)
C4' Ir' C50' C51' -113.88(19)
C5' Ir' C50' C51' -81.2(2)
C1' Ir' C50' C49' 71.6(4)
C46' Ir' C50' C49' -57.4(3)
C47' Ir' C50' C49' -21.3(2)
C51' Ir' C50' C49' -121.7(3)
C4' Ir' C50' C49' 124.4(2)
C5' Ir' C50' C49' 157.1(2)
C49' C50' C51' C52' -0.8(5)
Ir' C50' C51' C52' -103.1(3)
C49' C50' C51' Ir' 102.3(3)
C1' Ir' C51' C50' 156.2(4)
C46' Ir' C51' C50' -115.3(2)
C47' Ir' C51' C50' -76.6(2)
C4' Ir' C51' C50' 80.8(2)
C5' Ir' C51' C50' 103.1(2)
C1' Ir' C51' C52' -84.3(5)
C46' Ir' C51' C52' 4.2(3)
C47' Ir' C51' C52' 42.8(3)
C50' Ir' C51' C52' 119.5(3)
C4' Ir' C51' C52' -159.7(2)
C5' Ir' C51' C52' -137.4(3)
C50' C51' C52' C53' 91.6(4)
Ir' C51' C52' C53' 11.8(4)
C47' C46' C53' C52' -48.7(4)
Ir' C46' C53' C52' 32.4(3)
C51' C52' C53' C46' -28.7(4)

loop_
_platon_squeeze_void_nr
_platon_squeeze_void_average_x
_platon_squeeze_void_average_y
_platon_squeeze_void_average_z
_platon_squeeze_void_volume
_platon_squeeze_void_count_electrons
1 0.000 0.000 0.000 146.0 33.8
2 0.000 0.500 0.000 150.4 35.0
